data_7700135
loop_
_publ_author_name
'Wang, Huan'
'Zou, Dan-Hong'
'Jiang, Guo-Qin'
'Dai, Jie'

_publ_section_title
;
 Cluster-to-cluster charge transfer in a compound with a co-crystallized
 dye-anchored Ti<sub>6</sub> cluster and a classical Ti<sub>12</sub>
 cluster.
;
_journal_issue 24
_journal_name_full 'Dalton transactions (Cambridge, England : 2003)'
_journal_page_first 8569
_journal_page_last 8572
_journal_paper_doi 10.1039/c9dt00812h
_journal_volume 48
_journal_year 2019
_chemical_formula_sum 'C146 H250 N2 O60 Ti18'
_chemical_formula_weight 3855.67
_space_group_crystal_system triclinic
_space_group_IT_number 2
_space_group_name_Hall '-P 1'
_space_group_name_H-M_alt 'P -1'
_symmetry_space_group_name_Hall '-P 1'
_symmetry_space_group_name_H-M 'P -1'
_atom_sites_solution_hydrogens geom
_audit_creation_method SHELXL-2016/6
_audit_update_record
;
2019-05-14 deposited with the CCDC.    2019-05-21 downloaded from the CCDC.
;
_cell_angle_alpha 99.803(3)
_cell_angle_beta 99.129(4)
_cell_angle_gamma 108.462(3)
_cell_formula_units_Z 1
_cell_length_a 14.1466(18)
_cell_length_b 15.6568(19)
_cell_length_c 23.301(3)
_cell_measurement_reflns_used 9864
_cell_measurement_temperature 120(2)
_cell_measurement_theta_max 25.42
_cell_measurement_theta_min 2.36
_cell_volume 4697.4(10)
_computing_cell_refinement 'Bruker SAINT'
_computing_data_collection 'Bruker APEX2'
_computing_data_reduction 'Bruker SAINT'
_computing_molecular_graphics 'Bruker SHELXTL'
_computing_publication_material 'Bruker SHELXTL'
_computing_structure_refinement 'SHELXL-2016/6 (Sheldrick, 2016)'
_computing_structure_solution 'SHELXT 2014/5 (Sheldrick, 2014)'
_diffrn_ambient_temperature 120(2)
_diffrn_measured_fraction_theta_full 0.996
_diffrn_measured_fraction_theta_max 0.996
_diffrn_measurement_device_type 'Bruker APEX-II CCD'
_diffrn_radiation_type MoK\a
_diffrn_radiation_wavelength 0.71073
_diffrn_reflns_av_R_equivalents 0.0963
_diffrn_reflns_av_unetI/netI 0.0960
_diffrn_reflns_Laue_measured_fraction_full 0.996
_diffrn_reflns_Laue_measured_fraction_max 0.996
_diffrn_reflns_limit_h_max 17
_diffrn_reflns_limit_h_min -17
_diffrn_reflns_limit_k_max 18
_diffrn_reflns_limit_k_min -18
_diffrn_reflns_limit_l_max 28
_diffrn_reflns_limit_l_min -27
_diffrn_reflns_number 59771
_diffrn_reflns_point_group_measured_fraction_full 0.996
_diffrn_reflns_point_group_measured_fraction_max 0.996
_diffrn_reflns_theta_full 25.242
_diffrn_reflns_theta_max 25.350
_diffrn_reflns_theta_min 2.356
_exptl_absorpt_coefficient_mu 0.794
_exptl_absorpt_correction_type none
_exptl_crystal_colour orange
_exptl_crystal_density_diffrn 1.363
_exptl_crystal_description block
_exptl_crystal_F_000 2016
_exptl_crystal_size_max 0.300
_exptl_crystal_size_mid 0.200
_exptl_crystal_size_min 0.100
_refine_diff_density_max 0.599
_refine_diff_density_min -0.573
_refine_diff_density_rms 0.109
_refine_ls_extinction_method none
_refine_ls_goodness_of_fit_ref 1.028
_refine_ls_hydrogen_treatment constr
_refine_ls_matrix_type full
_refine_ls_number_parameters 1084
_refine_ls_number_reflns 17091
_refine_ls_number_restraints 153
_refine_ls_restrained_S_all 1.048
_refine_ls_R_factor_all 0.1142
_refine_ls_R_factor_gt 0.0571
_refine_ls_shift/su_max 0.005
_refine_ls_shift/su_mean 0.000
_refine_ls_structure_factor_coef Fsqd
_refine_ls_weighting_details 'w=1/[\s^2^(Fo^2^)+(0.0730P)^2^+5.5345P] where P=(Fo^2^+2Fc^2^)/3'
_refine_ls_weighting_scheme calc
_refine_ls_wR_factor_gt 0.1367
_refine_ls_wR_factor_ref 0.1658
_reflns_Friedel_coverage 0.000
_reflns_number_gt 10634
_reflns_number_total 17091
_reflns_threshold_expression 'I > 2\s(I)'
_cod_data_source_file c9dt00812h2.cif
_cod_data_source_block 1
_cod_depositor_comments 'Adding full bibliography for 7700135.cif.'
_cod_original_cell_volume 4697.5(10)
_cod_database_code 7700135
_shelx_shelxl_version_number 2016/6
_shelx_space_group_comment
;
The symmetry employed for this shelxl refinement is uniquely defined
by the following loop, which should always be used as a source of
symmetry information in preference to the above space-group names.
They are only intended as comments.
;
_shelx_estimated_absorpt_t_min 0.797
_shelx_estimated_absorpt_t_max 0.925

loop_
_space_group_symop_operation_xyz
'x, y, z'
'-x, -y, -z'

loop_
_atom_site_label
_atom_site_type_symbol
_atom_site_fract_x
_atom_site_fract_y
_atom_site_fract_z
_atom_site_U_iso_or_equiv
_atom_site_adp_type
_atom_site_occupancy
_atom_site_site_symmetry_order
_atom_site_calc_flag
_atom_site_refinement_flags_posn
_atom_site_refinement_flags_adp
_atom_site_refinement_flags_occupancy
_atom_site_disorder_assembly
_atom_site_disorder_group
Ti1 Ti 0.00031(5) 0.81464(5) 0.51085(3) 0.01936(18) Uani 1 1 d . . . . .
Ti2 Ti 0.17647(6) 0.81934(5) 0.44667(4) 0.02488(19) Uani 1 1 d . . . . .
Ti3 Ti -0.04746(6) 0.75058(5) 0.37353(3) 0.02452(19) Uani 1 1 d . . . . .
Ti4 Ti 0.44452(7) 0.87136(6) 1.07858(4) 0.0358(2) Uani 1 1 d . . . . .
Ti5 Ti 0.59653(7) 0.86039(6) 1.00582(4) 0.0379(2) Uani 1 1 d . . . . .
Ti6 Ti 0.36470(7) 0.95654(6) 0.86848(4) 0.0384(2) Uani 1 1 d . . . . .
Ti7 Ti 0.25523(7) 0.89062(6) 0.96589(4) 0.0388(2) Uani 1 1 d . . . . .
Ti8 Ti 0.62162(7) 0.96561(6) 0.91403(4) 0.0367(2) Uani 1 1 d . . . . .
Ti9 Ti 0.37934(7) 0.79063(6) 0.91910(4) 0.0384(2) Uani 1 1 d . . . . .
O1 O 0.0972(2) 0.94527(18) 0.55059(12) 0.0223(6) Uani 1 1 d . . . . .
O2 O 0.2331(2) 0.94351(19) 0.51297(13) 0.0269(7) Uani 1 1 d . . . . .
O3 O 0.1088(2) 1.12853(18) 0.51416(12) 0.0218(6) Uani 1 1 d . . . . .
O4 O 0.1489(2) 1.17954(19) 0.61424(12) 0.0245(7) Uani 1 1 d . . . . .
O5 O -0.0906(2) 0.70479(18) 0.44997(12) 0.0238(6) Uani 1 1 d . . . . .
O6 O -0.1475(2) 0.6298(2) 0.33999(13) 0.0317(7) Uani 1 1 d . . . . .
O7 O -0.0441(2) 0.79690(19) 0.57600(13) 0.0260(7) Uani 1 1 d . . . . .
O8 O 0.1090(2) 0.76684(18) 0.51548(13) 0.0228(6) Uani 1 1 d . . . . .
O9 O 0.0463(2) 0.84532(17) 0.43863(12) 0.0197(6) Uani 1 1 d . . . . .
O10 O 0.2338(2) 0.8807(2) 0.39656(14) 0.0331(8) Uani 1 1 d . . . . .
O11 O 0.2768(2) 0.7763(2) 0.47087(15) 0.0321(7) Uani 1 1 d . . . . .
O12 O 0.0740(2) 0.71036(19) 0.38525(13) 0.0272(7) Uani 1 1 d . . . . .
O13 O -0.0357(2) 0.7831(2) 0.30522(14) 0.0359(8) Uani 1 1 d . . . . .
O14 O 0.5146(3) 1.0008(2) 0.87511(13) 0.0370(8) Uani 1 1 d . . . . .
O15 O 0.5938(2) 0.9128(2) 1.08438(13) 0.0347(8) Uani 1 1 d . . . . .
O16 O 0.3293(2) 0.8992(2) 1.04868(14) 0.0372(8) Uani 1 1 d . . . . .
O17 O 0.4501(3) 0.8047(2) 1.00414(14) 0.0369(8) Uani 1 1 d . . . . .
O18 O 0.4130(3) 0.7952(2) 1.12611(16) 0.0511(10) Uani 1 1 d . . . . .
O19 O 0.6910(3) 0.9680(2) 0.99348(15) 0.0392(8) Uani 1 1 d . . . . .
O20 O 0.5382(3) 0.8520(2) 0.92240(14) 0.0374(8) Uani 1 1 d . . . . .
O21 O 0.6534(3) 0.7760(3) 1.01013(17) 0.0569(11) Uani 1 1 d . . . . .
O22 O 0.3906(2) 0.9217(2) 0.94385(13) 0.0318(7) Uani 1 1 d . . . . .
O23 O 0.3502(3) 0.8246(2) 0.84050(14) 0.0433(9) Uani 1 1 d . . . . .
O24 O 0.2266(3) 0.9236(2) 0.88663(16) 0.0455(9) Uani 1 1 d . . . . .
O25 O 0.3309(3) 0.9770(2) 0.79687(14) 0.0432(9) Uani 1 1 d . . . . .
O26 O 0.2524(3) 0.7708(2) 0.93599(15) 0.0419(9) Uani 1 1 d . . . . .
O27 O 0.1306(3) 0.8651(3) 0.98099(17) 0.0514(10) Uani 1 1 d . U . . .
O28 O 0.6965(3) 0.9449(3) 0.86328(17) 0.0558(10) Uani 1 1 d . U . . .
O29 O 0.3771(3) 0.6758(2) 0.89151(16) 0.0501(10) Uani 1 1 d . . . . .
O30 O 0.0617(5) 0.6291(5) 0.8907(5) 0.174(4) Uani 1 1 d . . . . .
H30 H 0.114197 0.673653 0.906578 0.261 Uiso 1 1 calc R U . . .
N1 N 0.5873(3) 1.5022(3) 0.68398(18) 0.0398(10) Uani 1 1 d . . . . .
C1 C 0.5232(3) 1.4093(3) 0.6619(2) 0.0294(10) Uani 1 1 d . . . . .
C2 C 0.5502(3) 1.3381(3) 0.6784(2) 0.0336(11) Uani 1 1 d . . . . .
H2 H 0.611634 1.351827 0.705701 0.040 Uiso 1 1 calc R U . . .
C3 C 0.4874(3) 1.2470(3) 0.6551(2) 0.0305(11) Uani 1 1 d . . . . .
H3 H 0.507430 1.200419 0.667049 0.037 Uiso 1 1 calc R U . . .
C4 C 0.3950(3) 1.2228(3) 0.6141(2) 0.0273(10) Uani 1 1 d . . . . .
C5 C 0.3681(3) 1.2951(3) 0.5974(2) 0.0283(10) Uani 1 1 d . . . . .
H5 H 0.306555 1.281201 0.570204 0.034 Uiso 1 1 calc R U . . .
C6 C 0.4300(3) 1.3861(3) 0.6201(2) 0.0305(11) Uani 1 1 d . . . . .
H6 H 0.410456 1.432659 0.607831 0.037 Uiso 1 1 calc R U . . .
C7 C 0.6570(4) 1.5291(3) 0.7400(3) 0.0456(14) Uani 1 1 d . . . . .
C8 C 0.7600(4) 1.5724(4) 0.7454(3) 0.0622(18) Uani 1 1 d . . . . .
H8 H 0.784608 1.584642 0.711826 0.075 Uiso 1 1 calc R U . . .
C9 C 0.8272(6) 1.5980(5) 0.8006(5) 0.097(3) Uani 1 1 d . . . . .
H9 H 0.897156 1.625988 0.804179 0.117 Uiso 1 1 calc R U . . .
C10 C 0.7899(10) 1.5816(6) 0.8498(5) 0.116(4) Uani 1 1 d . . . . .
H10 H 0.834838 1.600991 0.887080 0.139 Uiso 1 1 calc R U . . .
C11 C 0.6898(9) 1.5382(6) 0.8453(4) 0.109(3) Uani 1 1 d . . . . .
H11 H 0.666454 1.525771 0.879204 0.130 Uiso 1 1 calc R U . . .
C12 C 0.6215(6) 1.5118(5) 0.7908(3) 0.080(2) Uani 1 1 d . . . . .
H12 H 0.551963 1.482531 0.787903 0.096 Uiso 1 1 calc R U . . .
C13 C 0.5920(3) 1.5699(3) 0.6493(2) 0.0355(12) Uani 1 1 d . . . . .
C14 C 0.5932(4) 1.5499(3) 0.5896(2) 0.0411(12) Uani 1 1 d . . . . .
H14 H 0.589522 1.491074 0.571127 0.049 Uiso 1 1 calc R U . . .
C15 C 0.5996(4) 1.6157(4) 0.5575(3) 0.0521(15) Uani 1 1 d . . . . .
H15 H 0.599938 1.601539 0.517138 0.063 Uiso 1 1 calc R U . . .
C16 C 0.6058(4) 1.7038(4) 0.5848(3) 0.0594(17) Uani 1 1 d . . . . .
H16 H 0.610770 1.748959 0.563044 0.071 Uiso 1 1 calc R U . . .
C17 C 0.6046(5) 1.7234(4) 0.6434(3) 0.0625(18) Uani 1 1 d . . . . .
H17 H 0.609407 1.782694 0.661835 0.075 Uiso 1 1 calc R U . . .
C18 C 0.5963(4) 1.6571(3) 0.6766(3) 0.0489(14) Uani 1 1 d . . . . .
H18 H 0.593651 1.670946 0.716570 0.059 Uiso 1 1 calc R U . . .
C19 C 0.3337(3) 1.1250(3) 0.58903(19) 0.0259(10) Uani 1 1 d . . . . .
H19 H 0.370100 1.084884 0.587530 0.031 Uiso 1 1 calc R U . . .
C20 C 0.2324(3) 1.0851(3) 0.56786(19) 0.0225(9) Uani 1 1 d . . . . .
C21 C 0.1851(3) 0.9836(3) 0.54135(19) 0.0231(9) Uani 1 1 d . . . . .
C22 C 0.1572(3) 1.1355(3) 0.5661(2) 0.0214(9) Uani 1 1 d . . . . .
C23 C -0.1607(3) 0.6175(3) 0.4366(2) 0.0245(10) Uani 1 1 d . . . . .
C24 C -0.2012(3) 0.5724(3) 0.4775(2) 0.0310(11) Uani 1 1 d . . . . .
H24 H -0.180650 0.600829 0.518146 0.037 Uiso 1 1 calc R U . . .
C25 C -0.2738(4) 0.4830(3) 0.4570(2) 0.0413(13) Uani 1 1 d . . . . .
H25 H -0.302738 0.451184 0.483778 0.050 Uiso 1 1 calc R U . . .
C26 C -0.3025(4) 0.4421(3) 0.3961(3) 0.0420(13) Uani 1 1 d . . . . .
H26 H -0.349913 0.382088 0.382692 0.050 Uiso 1 1 calc R U . . .
C27 C -0.2625(4) 0.4882(3) 0.3553(2) 0.0364(12) Uani 1 1 d . . . . .
H27 H -0.283227 0.460097 0.314638 0.044 Uiso 1 1 calc R U . . .
C28 C -0.1909(3) 0.5770(3) 0.3756(2) 0.0285(10) Uani 1 1 d . . . . .
C29 C -0.0849(4) 0.8183(3) 0.6265(2) 0.0397(12) Uani 1 1 d . . . . .
H29 H -0.149038 0.827479 0.611979 0.048 Uiso 1 1 calc R U . . .
C30 C -0.1097(5) 0.7380(4) 0.6555(3) 0.0606(17) Uani 1 1 d . . . . .
H30A H -0.155807 0.683370 0.626622 0.091 Uiso 1 1 calc R U . . .
H30B H -0.141312 0.751140 0.687856 0.091 Uiso 1 1 calc R U . . .
H30C H -0.047897 0.728004 0.670751 0.091 Uiso 1 1 calc R U . . .
C31 C -0.0129(5) 0.9072(4) 0.6677(3) 0.070(2) Uani 1 1 d . . . . .
H31A H 0.049763 0.899342 0.683985 0.106 Uiso 1 1 calc R U . . .
H31B H -0.043428 0.924383 0.699707 0.106 Uiso 1 1 calc R U . . .
H31C H 0.001344 0.954974 0.646038 0.106 Uiso 1 1 calc R U . . .
C32 C 0.1506(3) 0.7189(3) 0.5550(2) 0.0333(11) Uani 1 1 d . . . . .
H32 H 0.199222 0.697028 0.536955 0.040 Uiso 1 1 calc R U . . .
C33 C 0.0666(4) 0.6358(4) 0.5609(3) 0.0498(15) Uani 1 1 d . . . . .
H33A H 0.020387 0.655833 0.580962 0.075 Uiso 1 1 calc R U . . .
H33B H 0.095665 0.600828 0.583583 0.075 Uiso 1 1 calc R U . . .
H33C H 0.030093 0.597719 0.521827 0.075 Uiso 1 1 calc R U . . .
C34 C 0.2084(5) 0.7863(4) 0.6140(3) 0.0616(17) Uani 1 1 d . . . . .
H34A H 0.258746 0.838926 0.607071 0.092 Uiso 1 1 calc R U . . .
H34B H 0.241752 0.756570 0.638926 0.092 Uiso 1 1 calc R U . . .
H34C H 0.161570 0.806330 0.633425 0.092 Uiso 1 1 calc R U . . .
C35 C 0.2474(10) 0.9423(7) 0.3605(6) 0.088(4) Uani 0.830(19) 1 d . U P A 1
H35 H 0.190935 0.910858 0.325298 0.105 Uiso 0.830(19) 1 calc R U P A 1
C35' C 0.308(4) 0.976(4) 0.3954(12) 0.110(8) Uiso 0.170(19) 1 d D U P A 2
H35' H 0.363324 1.007220 0.431117 0.132 Uiso 0.170(19) 1 calc DR U P A 2
C36 C 0.3405(6) 0.9493(6) 0.3366(4) 0.106(3) Uani 1 1 d D U . . .
H36A H 0.374525 1.012257 0.335122 0.159 Uiso 1 1 calc R U . A 1
H36B H 0.321045 0.910015 0.297079 0.159 Uiso 1 1 calc R U . A 1
H36C H 0.385936 0.930032 0.362205 0.159 Uiso 1 1 calc DR U . A 1
C37 C 0.2326(8) 1.0234(5) 0.3816(4) 0.113(3) Uani 1 1 d D U . . .
H37A H 0.216223 1.023691 0.420006 0.170 Uiso 1 1 calc R U . A 1
H37B H 0.177345 1.028349 0.354160 0.170 Uiso 1 1 calc R U . A 1
H37C H 0.293985 1.074996 0.385216 0.170 Uiso 1 1 calc DR U . A 1
C38 C 0.3797(4) 0.7939(3) 0.4661(3) 0.0407(13) Uani 1 1 d . . . . .
H38 H 0.386414 0.808556 0.427397 0.049 Uiso 1 1 calc R U . . .
C39 C 0.4030(4) 0.7065(4) 0.4681(3) 0.0494(15) Uani 1 1 d . . . . .
H39A H 0.400599 0.693246 0.506655 0.074 Uiso 1 1 calc R U . . .
H39B H 0.470064 0.714937 0.460975 0.074 Uiso 1 1 calc R U . . .
H39C H 0.353246 0.655784 0.437784 0.074 Uiso 1 1 calc R U . . .
C40 C 0.4488(4) 0.8747(4) 0.5142(4) 0.078(2) Uani 1 1 d . . . . .
H40A H 0.430473 0.927952 0.510706 0.117 Uiso 1 1 calc R U . . .
H40B H 0.518211 0.886971 0.510478 0.117 Uiso 1 1 calc R U . . .
H40C H 0.442443 0.861566 0.552431 0.117 Uiso 1 1 calc R U . . .
C41 C 0.0835(4) 0.6314(3) 0.3471(2) 0.0417(13) Uani 1 1 d . . . . .
H41 H 0.019977 0.602283 0.316042 0.050 Uiso 1 1 calc R U . . .
C42 C 0.0905(5) 0.5624(4) 0.3832(3) 0.072(2) Uani 1 1 d . . . . .
H42A H 0.150327 0.589841 0.415400 0.107 Uiso 1 1 calc R U . . .
H42B H 0.094850 0.509006 0.358225 0.107 Uiso 1 1 calc R U . . .
H42C H 0.030679 0.544165 0.399335 0.107 Uiso 1 1 calc R U . . .
C43 C 0.1677(5) 0.6614(4) 0.3165(3) 0.0604(17) Uani 1 1 d . . . . .
H43A H 0.155760 0.703838 0.293514 0.091 Uiso 1 1 calc R U . . .
H43B H 0.170943 0.608363 0.290440 0.091 Uiso 1 1 calc R U . . .
H43C H 0.231258 0.691456 0.345727 0.091 Uiso 1 1 calc R U . . .
C44 C -0.0844(7) 0.7884(7) 0.2496(3) 0.113(3) Uani 1 1 d D U . . .
H44 H -0.090520 0.849618 0.258022 0.136 Uiso 1 1 calc DR U . B 1
C45 C -0.0095(16) 0.800(2) 0.2136(9) 0.113(3) Uani 0.45(2) 1 d D U P C 1
H45A H 0.001145 0.741955 0.202293 0.170 Uiso 0.45(2) 1 calc R U P C 1
H45B H 0.053876 0.846465 0.236188 0.170 Uiso 0.45(2) 1 calc R U P C 1
H45C H -0.033488 0.817558 0.178360 0.170 Uiso 0.45(2) 1 calc R U P C 1
C46 C -0.1887(13) 0.7268(14) 0.2296(10) 0.095(8) Uani 0.45(2) 1 d D U P C 1
H46A H -0.221046 0.741768 0.195251 0.142 Uiso 0.45(2) 1 calc R U P C 1
H46B H -0.224186 0.733324 0.261057 0.142 Uiso 0.45(2) 1 calc R U P C 1
H46C H -0.190838 0.664105 0.219215 0.142 Uiso 0.45(2) 1 calc R U P C 1
C45' C -0.0070(17) 0.854(2) 0.2201(10) 0.179(12) Uani 0.55(2) 1 d D U P C 2
H45D H -0.044182 0.876071 0.191521 0.269 Uiso 0.55(2) 1 calc DR U P C 2
H45E H 0.029275 0.820169 0.200329 0.269 Uiso 0.55(2) 1 calc R U P C 2
H45F H 0.040809 0.905718 0.250555 0.269 Uiso 0.55(2) 1 calc DR U P C 2
C46' C -0.118(3) 0.6962(18) 0.2079(10) 0.214(16) Uani 0.55(2) 1 d . U P C 2
H46D H -0.133204 0.702388 0.167504 0.322 Uiso 0.55(2) 1 calc R U P C 2
H46E H -0.177713 0.655322 0.216406 0.322 Uiso 0.55(2) 1 calc R U P C 2
H46F H -0.063950 0.671195 0.212686 0.322 Uiso 0.55(2) 1 calc R U P C 2
C47 C 0.3447(7) 0.7188(6) 1.1392(4) 0.110(3) Uani 1 1 d . U . . .
H47 H 0.385410 0.684932 1.156058 0.132 Uiso 1 1 calc R U . . .
C48 C 0.2750(9) 0.6556(8) 1.0822(5) 0.187(6) Uani 1 1 d . U . . .
H48A H 0.243309 0.689846 1.060288 0.280 Uiso 1 1 calc R U . . .
H48B H 0.223196 0.606320 1.091146 0.280 Uiso 1 1 calc R U . . .
H48C H 0.313767 0.630174 1.058608 0.280 Uiso 1 1 calc R U . . .
C49 C 0.2992(10) 0.7468(11) 1.1825(5) 0.224(8) Uani 1 1 d . U . . .
H49A H 0.349389 0.775665 1.219459 0.336 Uiso 1 1 calc R U . . .
H49B H 0.246581 0.694021 1.187565 0.336 Uiso 1 1 calc R U . . .
H49C H 0.269473 0.790278 1.170883 0.336 Uiso 1 1 calc R U . . .
C50 C 0.6902(10) 0.7223(7) 1.0440(5) 0.132(4) Uani 1 1 d D . . . .
H50 H 0.753443 0.769418 1.069500 0.159 Uiso 1 1 calc R U . . .
C51 C 0.7285(9) 0.6623(7) 1.0144(5) 0.156(5) Uani 1 1 d D . . . .
H51A H 0.673058 0.609493 0.989252 0.234 Uiso 1 1 calc R U . . .
H51B H 0.768468 0.642314 1.042957 0.234 Uiso 1 1 calc R U . . .
H51C H 0.770995 0.692937 0.990370 0.234 Uiso 1 1 calc R U . . .
C52 C 0.6292(8) 0.7000(6) 1.0892(4) 0.116(3) Uani 1 1 d . . . . .
H52A H 0.562044 0.656515 1.069533 0.173 Uiso 1 1 calc R U . . .
H52B H 0.623690 0.755564 1.110721 0.173 Uiso 1 1 calc R U . . .
H52C H 0.662309 0.673326 1.116652 0.173 Uiso 1 1 calc R U . . .
C53 C 0.3248(5) 0.7734(4) 0.7793(2) 0.0582(16) Uani 1 1 d . . . . .
H53 H 0.306870 0.814054 0.755286 0.070 Uiso 1 1 calc R U . . .
C54 C 0.4167(5) 0.7619(5) 0.7628(3) 0.0709(19) Uani 1 1 d . . . . .
H54A H 0.469636 0.821507 0.770575 0.106 Uiso 1 1 calc R U . . .
H54B H 0.400892 0.732543 0.721011 0.106 Uiso 1 1 calc R U . . .
H54C H 0.439652 0.724118 0.785941 0.106 Uiso 1 1 calc R U . . .
C55 C 0.2319(5) 0.6912(5) 0.7667(3) 0.077(2) Uani 1 1 d . . . . .
H55A H 0.243052 0.650145 0.791114 0.116 Uiso 1 1 calc R U . . .
H55B H 0.215637 0.659975 0.725268 0.116 Uiso 1 1 calc R U . . .
H55C H 0.176192 0.709609 0.775503 0.116 Uiso 1 1 calc R U . . .
C56 C 0.1338(5) 0.9271(5) 0.8524(3) 0.071(2) Uani 1 1 d . . . . .
H56 H 0.153681 0.940991 0.815629 0.086 Uiso 1 1 calc R U . . .
C57 C 0.0537(5) 0.8355(5) 0.8305(4) 0.097(3) Uani 1 1 d . . . . .
H57A H 0.032524 0.812543 0.863822 0.145 Uiso 1 1 calc R U . . .
H57B H 0.079711 0.793800 0.808566 0.145 Uiso 1 1 calc R U . . .
H57C H -0.003811 0.840017 0.804804 0.145 Uiso 1 1 calc R U . . .
C58 C 0.1132(7) 1.0074(6) 0.8774(4) 0.121(4) Uani 1 1 d . . . . .
H58A H 0.098452 1.003425 0.915916 0.182 Uiso 1 1 calc R U . . .
H58B H 0.055346 1.010956 0.851448 0.182 Uiso 1 1 calc R U . . .
H58C H 0.171859 1.061851 0.881752 0.182 Uiso 1 1 calc R U . . .
C59 C 0.3271(5) 1.0093(4) 0.7430(2) 0.0510(15) Uani 1 1 d . . . . .
H59 H 0.266087 0.966923 0.713065 0.061 Uiso 1 1 calc R U . . .
C60 C 0.3200(7) 1.1028(6) 0.7554(4) 0.101(3) Uani 1 1 d . . . . .
H60A H 0.263144 1.101049 0.773419 0.152 Uiso 1 1 calc R U . . .
H60B H 0.310262 1.122075 0.718617 0.152 Uiso 1 1 calc R U . . .
H60C H 0.382034 1.145813 0.782155 0.152 Uiso 1 1 calc R U . . .
C61 C 0.4208(5) 1.0086(5) 0.7203(3) 0.0717(19) Uani 1 1 d . . . . .
H61A H 0.480895 1.050633 0.749178 0.108 Uiso 1 1 calc R U . . .
H61B H 0.418034 1.027530 0.683211 0.108 Uiso 1 1 calc R U . . .
H61C H 0.423193 0.947174 0.714136 0.108 Uiso 1 1 calc R U . . .
C62 C 0.0492(7) 0.8470(10) 1.0067(5) 0.144(4) Uani 1 1 d D U . . .
H62 H 0.073481 0.910443 1.031344 0.172 Uiso 1 1 calc R U . . .
C63 C -0.0401(9) 0.8530(12) 0.9809(7) 0.232(7) Uani 1 1 d D U . . .
H63A H -0.026744 0.909658 0.967667 0.348 Uiso 1 1 calc R U . . .
H63B H -0.082304 0.852399 1.009355 0.348 Uiso 1 1 calc R U . . .
H63C H -0.074723 0.801328 0.947201 0.348 Uiso 1 1 calc R U . . .
C64 C 0.0634(8) 0.8093(13) 1.0577(6) 0.256(10) Uani 1 1 d D . . . .
H64A H 0.026953 0.828602 1.085641 0.384 Uiso 1 1 calc R U . . .
H64B H 0.135023 0.831043 1.076299 0.384 Uiso 1 1 calc R U . . .
H64C H 0.037951 0.742902 1.045291 0.384 Uiso 1 1 calc R U . . .
C65 C 0.770(3) 0.9016(18) 0.8478(11) 0.084(5) Uani 0.49(3) 1 d D U P D 1
H65 H 0.834255 0.940156 0.876659 0.101 Uiso 0.49(3) 1 calc R U P D 1
C67 C 0.744(3) 0.811(2) 0.8642(15) 0.128(8) Uani 0.49(3) 1 d D U P D 1
H67A H 0.671223 0.781480 0.855825 0.192 Uiso 0.49(3) 1 calc R U P D 1
H67B H 0.772175 0.820257 0.906083 0.192 Uiso 0.49(3) 1 calc R U P D 1
H67C H 0.772588 0.772309 0.841368 0.192 Uiso 0.49(3) 1 calc R U P D 1
C65' C 0.716(3) 0.8757(17) 0.8240(16) 0.095(6) Uani 0.51(3) 1 d D U P D 2
H65' H 0.652405 0.849384 0.793039 0.114 Uiso 0.51(3) 1 calc DR U P D 2
C67' C 0.7198(18) 0.8060(18) 0.8429(11) 0.085(7) Uiso 0.51(3) 1 d . . P D 2
H67D H 0.751510 0.824868 0.884858 0.127 Uiso 0.51(3) 1 calc R U P D 2
H67E H 0.758993 0.777541 0.821642 0.127 Uiso 0.51(3) 1 calc R U P D 2
H67F H 0.651629 0.762455 0.836758 0.127 Uiso 0.51(3) 1 calc R U P D 2
C66 C 0.7890(8) 0.9198(7) 0.7913(4) 0.130(3) Uani 1 1 d D U . . .
H66A H 0.755094 0.960572 0.779887 0.195 Uiso 1 1 calc DR U . D 1
H66B H 0.763306 0.862557 0.761414 0.195 Uiso 1 1 calc R U . D 1
H66C H 0.861312 0.948296 0.795107 0.195 Uiso 1 1 calc R U . D 1
C68 C 0.4182(6) 0.6047(5) 0.8892(3) 0.076(2) Uani 1 1 d . . . . .
H68 H 0.491423 0.632122 0.890694 0.091 Uiso 1 1 calc R U . . .
C69 C 0.3709(8) 0.5316(5) 0.8339(4) 0.109(3) Uani 1 1 d . . . . .
H69A H 0.298306 0.506421 0.830225 0.163 Uiso 1 1 calc R U . . .
H69B H 0.398945 0.483393 0.835078 0.163 Uiso 1 1 calc R U . . .
H69C H 0.384536 0.557267 0.800180 0.163 Uiso 1 1 calc R U . . .
C70 C 0.4073(9) 0.5678(6) 0.9439(4) 0.138(4) Uani 1 1 d . . . . .
H70A H 0.438637 0.617789 0.978901 0.207 Uiso 1 1 calc R U . . .
H70B H 0.440175 0.522917 0.944984 0.207 Uiso 1 1 calc R U . . .
H70C H 0.335990 0.539127 0.942926 0.207 Uiso 1 1 calc R U . . .
C71 C 0.0843(9) 0.5476(7) 0.8843(8) 0.160(5) Uani 1 1 d . . . . .
H71 H 0.154005 0.563631 0.877961 0.192 Uiso 1 1 calc R U . . .
C72 C 0.0196(18) 0.4854(13) 0.8322(13) 0.48(3) Uani 1 1 d . . . . .
H72A H -0.031525 0.509041 0.816788 0.713 Uiso 1 1 calc R U . . .
H72B H -0.013006 0.426776 0.840926 0.713 Uiso 1 1 calc R U . . .
H72C H 0.058776 0.477434 0.802945 0.713 Uiso 1 1 calc R U . . .
C73 C 0.0861(18) 0.5204(17) 0.9371(8) 0.323(15) Uani 1 1 d . . . . .
H73A H 0.129993 0.571532 0.969262 0.484 Uiso 1 1 calc R U . . .
H73B H 0.111369 0.470170 0.935211 0.484 Uiso 1 1 calc R U . . .
H73C H 0.018056 0.500537 0.943801 0.484 Uiso 1 1 calc R U . . .

loop_
_atom_site_aniso_label
_atom_site_aniso_U_11
_atom_site_aniso_U_22
_atom_site_aniso_U_33
_atom_site_aniso_U_23
_atom_site_aniso_U_13
_atom_site_aniso_U_12
Ti1 0.0174(4) 0.0142(4) 0.0246(4) 0.0036(3) 0.0069(3) 0.0025(3)
Ti2 0.0211(4) 0.0181(4) 0.0381(5) 0.0065(3) 0.0128(4) 0.0077(3)
Ti3 0.0252(4) 0.0222(4) 0.0246(4) 0.0022(3) 0.0097(3) 0.0061(3)
Ti4 0.0463(6) 0.0308(5) 0.0294(5) 0.0126(4) 0.0126(4) 0.0077(4)
Ti5 0.0481(6) 0.0322(5) 0.0368(5) 0.0110(4) 0.0134(4) 0.0155(4)
Ti6 0.0465(6) 0.0378(5) 0.0257(5) 0.0090(4) 0.0064(4) 0.0082(4)
Ti7 0.0368(5) 0.0386(5) 0.0360(5) 0.0101(4) 0.0098(4) 0.0052(4)
Ti8 0.0466(6) 0.0341(5) 0.0318(5) 0.0083(4) 0.0178(4) 0.0128(4)
Ti9 0.0509(6) 0.0251(5) 0.0308(5) 0.0024(4) 0.0090(4) 0.0044(4)
O1 0.0180(16) 0.0155(14) 0.0299(16) 0.0019(12) 0.0061(13) 0.0026(12)
O2 0.0179(15) 0.0201(15) 0.0396(18) 0.0013(13) 0.0077(14) 0.0047(12)
O3 0.0181(15) 0.0189(15) 0.0264(17) 0.0022(12) 0.0057(13) 0.0049(12)
O4 0.0201(16) 0.0236(16) 0.0255(16) 0.0029(13) 0.0053(13) 0.0030(12)
O5 0.0230(16) 0.0155(14) 0.0284(16) 0.0024(12) 0.0085(13) 0.0007(12)
O6 0.0332(18) 0.0271(17) 0.0294(17) -0.0008(14) 0.0087(15) 0.0067(14)
O7 0.0265(17) 0.0231(16) 0.0278(17) 0.0063(13) 0.0105(14) 0.0057(13)
O8 0.0199(15) 0.0178(15) 0.0322(17) 0.0077(12) 0.0065(13) 0.0076(12)
O9 0.0176(15) 0.0148(14) 0.0282(16) 0.0057(12) 0.0085(12) 0.0061(11)
O10 0.0336(18) 0.0237(16) 0.048(2) 0.0122(15) 0.0234(16) 0.0089(14)
O11 0.0211(16) 0.0297(17) 0.052(2) 0.0112(15) 0.0166(15) 0.0134(13)
O12 0.0277(17) 0.0230(16) 0.0331(17) 0.0018(13) 0.0139(14) 0.0110(13)
O13 0.042(2) 0.041(2) 0.0285(18) 0.0091(15) 0.0127(15) 0.0176(16)
O14 0.049(2) 0.0364(19) 0.0239(17) 0.0084(14) 0.0119(15) 0.0105(16)
O15 0.046(2) 0.0312(18) 0.0263(17) 0.0122(14) 0.0060(15) 0.0107(15)
O16 0.044(2) 0.0364(19) 0.0299(18) 0.0107(15) 0.0158(16) 0.0070(15)
O17 0.047(2) 0.0263(17) 0.0357(19) 0.0095(14) 0.0115(16) 0.0080(15)
O18 0.066(3) 0.045(2) 0.042(2) 0.0245(18) 0.0188(19) 0.0092(19)
O19 0.042(2) 0.0380(19) 0.041(2) 0.0146(16) 0.0170(17) 0.0135(16)
O20 0.052(2) 0.0285(18) 0.0319(18) 0.0060(14) 0.0142(16) 0.0122(15)
O21 0.082(3) 0.046(2) 0.058(3) 0.0199(19) 0.024(2) 0.036(2)
O22 0.0345(18) 0.0301(17) 0.0266(17) 0.0041(14) 0.0099(14) 0.0054(14)
O23 0.057(2) 0.037(2) 0.0248(18) -0.0009(15) 0.0068(16) 0.0076(17)
O24 0.035(2) 0.050(2) 0.046(2) 0.0167(18) 0.0031(17) 0.0076(17)
O25 0.050(2) 0.047(2) 0.0295(19) 0.0137(16) 0.0103(17) 0.0102(17)
O26 0.043(2) 0.0317(18) 0.039(2) 0.0073(15) 0.0066(16) -0.0019(15)
O27 0.037(2) 0.062(2) 0.053(2) 0.021(2) 0.0163(18) 0.0073(18)
O28 0.072(3) 0.055(2) 0.057(2) 0.0159(19) 0.043(2) 0.029(2)
O29 0.070(3) 0.0277(19) 0.045(2) 0.0042(16) 0.0109(19) 0.0110(18)
O30 0.076(4) 0.078(5) 0.300(11) -0.002(6) -0.031(5) -0.005(3)
N1 0.040(3) 0.022(2) 0.041(3) -0.0013(18) -0.002(2) -0.0012(17)
C1 0.021(2) 0.020(2) 0.039(3) 0.004(2) 0.004(2) -0.0010(18)
C2 0.022(2) 0.032(3) 0.038(3) 0.006(2) -0.001(2) 0.003(2)
C3 0.023(2) 0.024(2) 0.044(3) 0.011(2) 0.006(2) 0.0061(19)
C4 0.016(2) 0.023(2) 0.036(3) 0.0026(19) 0.005(2) 0.0020(18)
C5 0.016(2) 0.025(2) 0.042(3) 0.009(2) 0.003(2) 0.0053(18)
C6 0.026(3) 0.020(2) 0.048(3) 0.010(2) 0.012(2) 0.0094(19)
C7 0.048(3) 0.023(3) 0.053(4) 0.001(2) 0.000(3) 0.004(2)
C8 0.042(4) 0.037(3) 0.090(5) 0.014(3) -0.007(3) 0.002(3)
C9 0.066(5) 0.048(4) 0.136(8) 0.006(5) -0.043(6) 0.004(4)
C10 0.151(10) 0.060(5) 0.086(7) -0.015(5) -0.054(7) 0.025(6)
C11 0.144(9) 0.095(7) 0.053(5) -0.004(4) -0.011(6) 0.025(6)
C12 0.082(5) 0.074(5) 0.058(5) -0.004(4) 0.005(4) 0.010(4)
C13 0.025(3) 0.020(2) 0.049(3) 0.000(2) 0.002(2) -0.0025(19)
C14 0.038(3) 0.026(3) 0.054(3) 0.005(2) 0.010(3) 0.006(2)
C15 0.044(3) 0.044(3) 0.059(4) 0.013(3) 0.009(3) 0.003(3)
C16 0.053(4) 0.036(3) 0.076(5) 0.023(3) -0.008(3) 0.003(3)
C17 0.063(4) 0.023(3) 0.086(5) 0.003(3) -0.006(4) 0.012(3)
C18 0.048(3) 0.031(3) 0.057(4) 0.001(3) 0.007(3) 0.008(2)
C19 0.020(2) 0.022(2) 0.035(3) 0.0078(19) 0.004(2) 0.0073(18)
C20 0.021(2) 0.017(2) 0.028(2) 0.0052(18) 0.0072(19) 0.0048(17)
C21 0.018(2) 0.018(2) 0.030(2) 0.0071(18) 0.0013(19) 0.0034(18)
C22 0.015(2) 0.012(2) 0.033(3) 0.0050(18) 0.009(2) -0.0032(16)
C23 0.018(2) 0.012(2) 0.039(3) 0.0026(19) 0.005(2) 0.0024(17)
C24 0.027(3) 0.024(2) 0.038(3) 0.006(2) 0.008(2) 0.0036(19)
C25 0.039(3) 0.025(3) 0.058(4) 0.016(2) 0.017(3) 0.003(2)
C26 0.033(3) 0.016(2) 0.066(4) 0.001(2) 0.008(3) 0.000(2)
C27 0.033(3) 0.022(2) 0.043(3) -0.005(2) 0.003(2) 0.004(2)
C28 0.024(2) 0.019(2) 0.039(3) -0.002(2) 0.006(2) 0.0096(19)
C29 0.041(3) 0.048(3) 0.033(3) 0.005(2) 0.020(2) 0.016(2)
C30 0.072(4) 0.063(4) 0.044(3) 0.022(3) 0.028(3) 0.007(3)
C31 0.083(5) 0.055(4) 0.052(4) -0.013(3) 0.031(4) 0.001(3)
C32 0.030(3) 0.033(3) 0.041(3) 0.016(2) 0.004(2) 0.015(2)
C33 0.049(3) 0.041(3) 0.074(4) 0.037(3) 0.020(3) 0.020(3)
C34 0.063(4) 0.066(4) 0.049(4) 0.013(3) -0.008(3) 0.025(3)
C35 0.115(7) 0.080(6) 0.136(8) 0.086(6) 0.092(6) 0.064(5)
C36 0.126(6) 0.114(6) 0.145(6) 0.089(5) 0.107(5) 0.065(5)
C37 0.170(7) 0.092(5) 0.155(7) 0.088(5) 0.103(6) 0.087(5)
C38 0.024(3) 0.044(3) 0.066(4) 0.027(3) 0.020(3) 0.016(2)
C39 0.041(3) 0.062(4) 0.070(4) 0.032(3) 0.029(3) 0.035(3)
C40 0.029(3) 0.051(4) 0.139(7) 0.014(4) 0.010(4) 0.004(3)
C41 0.043(3) 0.026(3) 0.054(3) -0.005(2) 0.019(3) 0.014(2)
C42 0.099(5) 0.035(3) 0.099(5) 0.020(3) 0.048(4) 0.035(3)
C43 0.071(4) 0.061(4) 0.057(4) 0.002(3) 0.032(3) 0.031(3)
C44 0.140(8) 0.131(7) 0.052(5) 0.044(5) 0.010(4) 0.019(6)
C45 0.140(8) 0.131(7) 0.052(5) 0.044(5) 0.010(4) 0.019(6)
C46 0.084(14) 0.104(15) 0.074(13) 0.002(10) -0.034(10) 0.037(11)
C45' 0.31(3) 0.126(18) 0.085(13) 0.068(14) 0.025(15) 0.034(18)
C46' 0.27(3) 0.164(19) 0.086(15) 0.005(12) -0.056(19) -0.03(2)
C47 0.114(7) 0.107(7) 0.091(6) 0.060(5) 0.030(5) -0.007(5)
C48 0.161(10) 0.126(9) 0.168(10) 0.035(8) -0.001(8) -0.071(8)
C49 0.175(11) 0.292(16) 0.133(10) 0.030(10) 0.105(9) -0.039(10)
C50 0.227(12) 0.132(8) 0.142(9) 0.094(7) 0.108(9) 0.139(9)
C51 0.193(11) 0.160(10) 0.231(13) 0.125(10) 0.127(10) 0.141(10)
C52 0.213(11) 0.088(6) 0.078(6) 0.047(5) 0.046(6) 0.077(7)
C53 0.077(5) 0.052(4) 0.031(3) -0.005(3) 0.007(3) 0.015(3)
C54 0.080(5) 0.076(5) 0.048(4) -0.006(3) 0.022(4) 0.023(4)
C55 0.072(5) 0.065(4) 0.070(5) -0.019(3) 0.003(4) 0.014(4)
C56 0.056(4) 0.073(5) 0.077(5) 0.029(4) -0.011(4) 0.018(4)
C57 0.065(5) 0.091(6) 0.101(6) -0.006(5) -0.030(4) 0.021(4)
C58 0.102(7) 0.097(7) 0.160(9) 0.003(6) -0.007(6) 0.061(6)
C59 0.061(4) 0.068(4) 0.027(3) 0.021(3) 0.012(3) 0.021(3)
C60 0.170(9) 0.111(7) 0.089(6) 0.067(5) 0.067(6) 0.099(6)
C61 0.080(5) 0.085(5) 0.065(4) 0.037(4) 0.037(4) 0.029(4)
C62 0.066(5) 0.273(11) 0.126(7) 0.118(8) 0.052(5) 0.054(7)
C63 0.127(10) 0.36(2) 0.291(18) 0.177(15) 0.117(11) 0.115(12)
C64 0.112(9) 0.54(3) 0.181(12) 0.251(17) 0.091(9) 0.088(13)
C65 0.110(11) 0.097(10) 0.081(9) 0.030(8) 0.052(8) 0.064(8)
C67 0.21(2) 0.127(14) 0.128(18) 0.063(13) 0.066(16) 0.138(14)
C65' 0.139(14) 0.111(12) 0.098(12) 0.044(10) 0.085(10) 0.091(11)
C66 0.158(8) 0.151(8) 0.121(7) 0.034(6) 0.097(6) 0.075(7)
C68 0.093(5) 0.050(4) 0.089(5) 0.021(4) 0.020(4) 0.028(4)
C69 0.165(9) 0.069(6) 0.098(6) -0.003(5) 0.022(6) 0.065(6)
C70 0.217(12) 0.064(6) 0.125(8) 0.036(6) 0.004(8) 0.049(6)
C71 0.118(9) 0.058(6) 0.248(16) -0.005(8) -0.006(10) 0.001(6)
C72 0.38(3) 0.150(16) 0.69(5) -0.17(2) -0.28(3) 0.143(18)
C73 0.39(3) 0.44(4) 0.21(2) 0.19(2) 0.08(2) 0.18(3)

loop_
_atom_type_symbol
_atom_type_description
_atom_type_scat_dispersion_real
_atom_type_scat_dispersion_imag
_atom_type_scat_source
C C 0.0033 0.0016 'International Tables Vol C Tables 4.2.6.8 and 6.1.1.4'
H H 0.0000 0.0000 'International Tables Vol C Tables 4.2.6.8 and 6.1.1.4'
N N 0.0061 0.0033 'International Tables Vol C Tables 4.2.6.8 and 6.1.1.4'
O O 0.0106 0.0060 'International Tables Vol C Tables 4.2.6.8 and 6.1.1.4'
Ti Ti 0.2776 0.4457 'International Tables Vol C Tables 4.2.6.8 and 6.1.1.4'

loop_
_geom_angle_atom_site_label_1
_geom_angle_atom_site_label_2
_geom_angle_atom_site_label_3
_geom_angle
_geom_angle_site_symmetry_1
_geom_angle_site_symmetry_3
O7 Ti1 O8 103.21(13) . .
O7 Ti1 O5 103.05(13) . .
O8 Ti1 O5 91.40(12) . .
O7 Ti1 O9 174.45(12) . .
O8 Ti1 O9 81.52(11) . .
O5 Ti1 O9 79.55(11) . .
O7 Ti1 O1 93.51(12) . .
O8 Ti1 O1 92.44(12) . .
O5 Ti1 O1 161.67(12) . .
O9 Ti1 O1 83.30(11) . .
O7 Ti1 O3 91.02(12) . 2_576
O8 Ti1 O3 165.75(12) . 2_576
O5 Ti1 O3 84.59(11) . 2_576
O9 Ti1 O3 84.31(11) . 2_576
O1 Ti1 O3 87.32(11) . 2_576
O7 Ti1 Ti3 145.17(10) . .
O8 Ti1 Ti3 89.05(9) . .
O5 Ti1 Ti3 43.39(8) . .
O9 Ti1 Ti3 36.52(8) . .
O1 Ti1 Ti3 118.76(8) . .
O3 Ti1 Ti3 78.63(8) 2_576 .
O7 Ti1 Ti2 144.90(10) . .
O8 Ti1 Ti2 43.19(8) . .
O5 Ti1 Ti2 89.87(9) . .
O9 Ti1 Ti2 39.11(8) . .
O1 Ti1 Ti2 80.78(8) . .
O3 Ti1 Ti2 122.96(8) 2_576 .
Ti3 Ti1 Ti2 60.26(3) . .
O10 Ti2 O11 98.05(14) . .
O10 Ti2 O9 100.36(13) . .
O11 Ti2 O9 161.59(13) . .
O10 Ti2 O12 97.37(14) . .
O11 Ti2 O12 102.88(13) . .
O9 Ti2 O12 75.22(11) . .
O10 Ti2 O2 89.18(13) . .
O11 Ti2 O2 96.56(13) . .
O9 Ti2 O2 83.32(11) . .
O12 Ti2 O2 158.35(12) . .
O10 Ti2 O8 170.61(13) . .
O11 Ti2 O8 86.21(12) . .
O9 Ti2 O8 75.52(11) . .
O12 Ti2 O8 89.78(11) . .
O2 Ti2 O8 82.00(11) . .
O10 Ti2 Ti1 136.61(10) . .
O11 Ti2 Ti1 123.42(10) . .
O9 Ti2 Ti1 38.71(8) . .
O12 Ti2 Ti1 86.18(8) . .
O2 Ti2 Ti1 75.09(8) . .
O8 Ti2 Ti1 37.51(7) . .
O10 Ti2 Ti3 97.10(11) . .
O11 Ti2 Ti3 140.95(10) . .
O9 Ti2 Ti3 36.25(8) . .
O12 Ti2 Ti3 39.37(8) . .
O2 Ti2 Ti3 119.46(8) . .
O8 Ti2 Ti3 84.56(8) . .
Ti1 Ti2 Ti3 59.70(3) . .
O13 Ti3 O9 110.29(14) . .
O13 Ti3 O6 96.95(14) . .
O9 Ti3 O6 152.57(13) . .
O13 Ti3 O12 97.81(14) . .
O9 Ti3 O12 77.26(12) . .
O6 Ti3 O12 96.44(13) . .
O13 Ti3 O4 90.91(13) . 2_576
O9 Ti3 O4 85.72(11) . 2_576
O6 Ti3 O4 97.30(12) . 2_576
O12 Ti3 O4 162.70(12) . 2_576
O13 Ti3 O5 169.66(14) . .
O9 Ti3 O5 76.84(11) . .
O6 Ti3 O5 76.62(12) . .
O12 Ti3 O5 91.02(12) . .
O4 Ti3 O5 82.00(11) 2_576 .
O13 Ti3 Ti1 146.65(11) . .
O9 Ti3 Ti1 38.28(8) . .
O6 Ti3 Ti1 115.52(10) . .
O12 Ti3 Ti1 86.41(9) . .
O4 Ti3 Ti1 78.21(8) 2_576 .
O5 Ti3 Ti1 38.91(7) . .
O13 Ti3 Ti2 103.79(11) . .
O9 Ti3 Ti2 38.38(8) . .
O6 Ti3 Ti2 132.63(10) . .
O12 Ti3 Ti2 39.29(8) . .
O4 Ti3 Ti2 124.00(8) 2_576 .
O5 Ti3 Ti2 86.45(8) . .
Ti1 Ti3 Ti2 60.03(2) . .
O18 Ti4 O16 109.49(17) . .
O18 Ti4 O17 109.61(16) . .
O16 Ti4 O17 95.83(14) . .
O18 Ti4 O14 109.10(16) . 2_677
O16 Ti4 O14 80.10(14) . 2_677
O17 Ti4 O14 140.10(13) . 2_677
O18 Ti4 O15 108.95(16) . .
O16 Ti4 O15 140.71(13) . .
O17 Ti4 O15 78.71(14) . .
O14 Ti4 O15 80.04(14) 2_677 .
O18 Ti4 Ti5 120.40(14) . .
O16 Ti4 Ti5 121.09(10) . .
O17 Ti4 Ti5 40.62(10) . .
O14 Ti4 Ti5 108.70(10) 2_677 .
O15 Ti4 Ti5 38.65(9) . .
O18 Ti4 Ti8 120.95(14) . 2_677
O16 Ti4 Ti8 41.24(10) . 2_677
O17 Ti4 Ti8 120.85(10) . 2_677
O14 Ti4 Ti8 39.46(10) 2_677 2_677
O15 Ti4 Ti8 109.12(9) . 2_677
Ti5 Ti4 Ti8 117.67(4) . 2_677
O18 Ti4 Ti6 115.27(13) . 2_677
O16 Ti4 Ti6 112.84(10) . 2_677
O17 Ti4 Ti6 112.12(10) . 2_677
O14 Ti4 Ti6 39.70(10) 2_677 2_677
O15 Ti4 Ti6 40.34(9) . 2_677
Ti5 Ti4 Ti6 72.76(3) . 2_677
Ti8 Ti4 Ti6 72.80(3) 2_677 2_677
O21 Ti5 O15 107.42(16) . .
O21 Ti5 O19 109.83(18) . .
O15 Ti5 O19 96.39(14) . .
O21 Ti5 O20 109.94(16) . .
O15 Ti5 O20 141.46(14) . .
O19 Ti5 O20 79.75(14) . .
O21 Ti5 O17 108.87(17) . .
O15 Ti5 O17 79.14(14) . .
O19 Ti5 O17 140.54(14) . .
O20 Ti5 O17 80.21(14) . .
O21 Ti5 Ti8 120.72(13) . .
O15 Ti5 Ti8 122.84(10) . .
O19 Ti5 Ti8 41.16(10) . .
O20 Ti5 Ti8 39.00(10) . .
O17 Ti5 Ti8 109.54(10) . .
O21 Ti5 Ti4 119.02(13) . .
O15 Ti5 Ti4 40.90(10) . .
O19 Ti5 Ti4 121.52(11) . .
O20 Ti5 Ti4 109.48(11) . .
O17 Ti5 Ti4 38.80(10) . .
Ti8 Ti5 Ti4 119.37(4) . .
O21 Ti5 Ti9 115.38(15) . .
O15 Ti5 Ti9 111.67(11) . .
O19 Ti5 Ti9 114.37(11) . .
O20 Ti5 Ti9 41.75(10) . .
O17 Ti5 Ti9 38.46(9) . .
Ti8 Ti5 Ti9 74.81(3) . .
Ti4 Ti5 Ti9 71.71(3) . .
O25 Ti6 O22 174.08(15) . .
O25 Ti6 O14 96.51(15) . .
O22 Ti6 O14 87.58(13) . .
O25 Ti6 O24 97.69(15) . .
O22 Ti6 O24 78.88(14) . .
O14 Ti6 O24 163.93(14) . .
O25 Ti6 O23 96.87(15) . .
O22 Ti6 O23 78.62(13) . .
O14 Ti6 O23 92.62(14) . .
O24 Ti6 O23 93.14(15) . .
O25 Ti6 O15 97.28(14) . 2_677
O22 Ti6 O15 87.69(13) . 2_677
O14 Ti6 O15 78.91(14) . 2_677
O24 Ti6 O15 91.82(14) . 2_677
O23 Ti6 O15 164.24(14) . 2_677
O25 Ti6 Ti4 99.01(12) . 2_677
O22 Ti6 Ti4 86.86(9) . 2_677
O14 Ti6 Ti4 39.13(9) . 2_677
O24 Ti6 Ti4 130.28(11) . 2_677
O23 Ti6 Ti4 130.43(11) . 2_677
O15 Ti6 Ti4 39.77(10) 2_677 2_677
O25 Ti6 Ti9 136.66(12) . .
O22 Ti6 Ti9 38.75(9) . .
O14 Ti6 Ti9 89.56(10) . .
O24 Ti6 Ti9 85.29(10) . .
O23 Ti6 Ti9 39.87(9) . .
O15 Ti6 Ti9 125.94(9) 2_677 .
Ti4 Ti6 Ti9 111.80(4) 2_677 .
O25 Ti6 Ti7 137.51(12) . .
O22 Ti6 Ti7 38.97(9) . .
O14 Ti6 Ti7 125.86(9) . .
O24 Ti6 Ti7 39.93(10) . .
O23 Ti6 Ti7 85.44(10) . .
O15 Ti6 Ti7 88.81(9) 2_677 .
Ti4 Ti6 Ti7 111.55(4) 2_677 .
Ti9 Ti6 Ti7 56.40(3) . .
O27 Ti7 O26 100.45(17) . .
O27 Ti7 O22 175.92(15) . .
O26 Ti7 O22 80.52(14) . .
O27 Ti7 O16 96.58(15) . .
O26 Ti7 O16 93.89(14) . .
O22 Ti7 O16 87.29(13) . .
O27 Ti7 O24 98.87(16) . .
O26 Ti7 O24 97.38(15) . .
O22 Ti7 O24 77.05(13) . .
O16 Ti7 O24 158.86(14) . .
O27 Ti7 O19 96.25(16) . 2_677
O26 Ti7 O19 161.38(15) . 2_677
O22 Ti7 O19 83.40(13) . 2_677
O16 Ti7 O19 75.96(13) . 2_677
O24 Ti7 O19 88.06(14) . 2_677
O27 Ti7 Ti9 138.36(13) . .
O26 Ti7 Ti9 37.91(11) . .
O22 Ti7 Ti9 42.74(9) . .
O16 Ti7 Ti9 88.51(10) . .
O24 Ti7 Ti9 89.46(11) . .
O19 Ti7 Ti9 124.90(10) 2_677 .
O27 Ti7 Ti6 138.18(12) . .
O26 Ti7 Ti6 89.29(11) . .
O22 Ti7 Ti6 37.74(9) . .
O16 Ti7 Ti6 123.46(10) . .
O24 Ti7 Ti6 39.33(10) . .
O19 Ti7 Ti6 83.66(9) 2_677 .
Ti9 Ti7 Ti6 61.72(3) . .
O27 Ti7 Ti8 97.91(13) . 2_677
O26 Ti7 Ti8 130.62(11) . 2_677
O22 Ti7 Ti8 84.30(9) . 2_677
O16 Ti7 Ti8 38.44(9) . 2_677
O24 Ti7 Ti8 124.39(11) . 2_677
O19 Ti7 Ti8 37.52(9) 2_677 2_677
Ti9 Ti7 Ti8 110.71(4) . 2_677
Ti6 Ti7 Ti8 106.18(4) . 2_677
O28 Ti8 O20 108.34(16) . .
O28 Ti8 O14 109.32(17) . .
O20 Ti8 O14 96.96(15) . .
O28 Ti8 O19 108.61(18) . .
O20 Ti8 O19 80.77(14) . .
O14 Ti8 O19 140.63(14) . .
O28 Ti8 O16 109.24(16) . 2_677
O20 Ti8 O16 141.50(14) . 2_677
O14 Ti8 O16 78.31(14) . 2_677
O19 Ti8 O16 79.70(14) . 2_677
O28 Ti8 Ti5 119.08(13) . .
O20 Ti8 Ti5 41.37(10) . .
O14 Ti8 Ti5 122.84(10) . .
O19 Ti8 Ti5 39.81(10) . .
O16 Ti8 Ti5 110.04(9) 2_677 .
O28 Ti8 Ti4 120.41(13) . 2_677
O20 Ti8 Ti4 122.21(11) . 2_677
O14 Ti8 Ti4 40.46(10) . 2_677
O19 Ti8 Ti4 108.64(10) . 2_677
O16 Ti8 Ti4 38.43(10) 2_677 2_677
Ti5 Ti8 Ti4 119.48(4) . 2_677
O28 Ti8 Ti7 114.74(15) . 2_677
O20 Ti8 Ti7 114.95(10) . 2_677
O14 Ti8 Ti7 111.04(10) . 2_677
O19 Ti8 Ti7 40.97(10) . 2_677
O16 Ti8 Ti7 38.74(9) 2_677 2_677
Ti5 Ti8 Ti7 75.03(3) . 2_677
Ti4 Ti8 Ti7 71.52(3) 2_677 2_677
O29 Ti9 O26 103.28(17) . .
O29 Ti9 O22 174.18(15) . .
O26 Ti9 O22 81.58(14) . .
O29 Ti9 O23 98.78(15) . .
O26 Ti9 O23 97.96(15) . .
O22 Ti9 O23 77.20(13) . .
O29 Ti9 O17 96.15(15) . .
O26 Ti9 O17 94.19(14) . .
O22 Ti9 O17 86.60(13) . .
O23 Ti9 O17 158.03(14) . .
O29 Ti9 O20 93.03(16) . .
O26 Ti9 O20 161.42(14) . .
O22 Ti9 O20 82.70(13) . .
O23 Ti9 O20 88.11(14) . .
O17 Ti9 O20 75.04(13) . .
O29 Ti9 Ti7 141.96(13) . .
O26 Ti9 Ti7 38.68(10) . .
O22 Ti9 Ti7 43.02(9) . .
O23 Ti9 Ti7 89.89(11) . .
O17 Ti9 Ti7 88.22(10) . .
O20 Ti9 Ti7 124.39(9) . .
O29 Ti9 Ti6 138.00(12) . .
O26 Ti9 Ti6 90.02(11) . .
O22 Ti9 Ti6 37.77(9) . .
O23 Ti9 Ti6 39.43(10) . .
O17 Ti9 Ti6 122.79(9) . .
O20 Ti9 Ti6 83.54(9) . .
Ti7 Ti9 Ti6 61.88(3) . .
O29 Ti9 Ti5 95.49(13) . .
O26 Ti9 Ti5 130.03(11) . .
O22 Ti9 Ti5 83.56(9) . .
O23 Ti9 Ti5 124.54(11) . .
O17 Ti9 Ti5 37.38(10) . .
O20 Ti9 Ti5 37.66(9) . .
Ti7 Ti9 Ti5 109.84(4) . .
Ti6 Ti9 Ti5 106.02(3) . .
C21 O1 Ti1 126.0(3) . .
C21 O2 Ti2 129.1(3) . .
C22 O3 Ti1 128.4(3) . 2_576
C22 O4 Ti3 128.1(3) . 2_576
C23 O5 Ti1 148.5(3) . .
C23 O5 Ti3 113.7(3) . .
Ti1 O5 Ti3 97.70(11) . .
C28 O6 Ti3 120.6(3) . .
C29 O7 Ti1 155.9(3) . .
C32 O8 Ti1 135.3(3) . .
C32 O8 Ti2 125.0(3) . .
Ti1 O8 Ti2 99.30(12) . .
Ti3 O9 Ti1 105.20(12) . .
Ti3 O9 Ti2 105.37(12) . .
Ti1 O9 Ti2 102.18(12) . .
C35 O10 Ti2 156.6(4) . .
C35' O10 Ti2 141.0(10) . .
C38 O11 Ti2 136.5(3) . .
C41 O12 Ti2 132.4(3) . .
C41 O12 Ti3 124.9(3) . .
Ti2 O12 Ti3 101.34(12) . .
C44 O13 Ti3 147.9(4) . .
Ti8 O14 Ti4 100.08(15) . 2_677
Ti8 O14 Ti6 132.53(17) . .
Ti4 O14 Ti6 101.17(15) 2_677 .
Ti5 O15 Ti4 100.45(15) . .
Ti5 O15 Ti6 133.23(16) . 2_677
Ti4 O15 Ti6 99.88(15) . 2_677
Ti4 O16 Ti8 100.33(15) . 2_677
Ti4 O16 Ti7 133.28(17) . .
Ti8 O16 Ti7 102.82(14) 2_677 .
Ti4 O17 Ti5 100.58(15) . .
Ti4 O17 Ti9 132.84(18) . .
Ti5 O17 Ti9 104.17(14) . .
C47 O18 Ti4 150.4(5) . .
Ti5 O19 Ti8 99.03(16) . .
Ti5 O19 Ti7 135.24(18) . 2_677
Ti8 O19 Ti7 101.52(14) . 2_677
Ti8 O20 Ti5 99.63(15) . .
Ti8 O20 Ti9 134.75(18) . .
Ti5 O20 Ti9 100.58(14) . .
C50 O21 Ti5 149.2(5) . .
Ti6 O22 Ti9 103.47(14) . .
Ti6 O22 Ti7 103.29(15) . .
Ti9 O22 Ti7 94.24(13) . .
C53 O23 Ti6 126.4(3) . .
C53 O23 Ti9 133.0(3) . .
Ti6 O23 Ti9 100.70(14) . .
C56 O24 Ti6 128.3(4) . .
C56 O24 Ti7 130.9(4) . .
Ti6 O24 Ti7 100.75(15) . .
C59 O25 Ti6 166.7(3) . .
Ti9 O26 Ti7 103.40(15) . .
C62 O27 Ti7 165.2(5) . .
C65' O28 Ti8 145.1(8) . .
C65 O28 Ti8 147.4(7) . .
C68 O29 Ti9 153.6(4) . .
C71 O30 H30 109.5 . .
C1 N1 C7 119.5(4) . .
C1 N1 C13 122.2(4) . .
C7 N1 C13 118.0(4) . .
C2 C1 N1 121.7(4) . .
C2 C1 C6 118.1(4) . .
N1 C1 C6 120.2(4) . .
C1 C2 C3 120.9(4) . .
C1 C2 H2 119.6 . .
C3 C2 H2 119.6 . .
C2 C3 C4 121.9(4) . .
C2 C3 H3 119.1 . .
C4 C3 H3 119.1 . .
C3 C4 C5 117.0(4) . .
C3 C4 C19 119.4(4) . .
C5 C4 C19 123.5(4) . .
C6 C5 C4 121.7(4) . .
C6 C5 H5 119.1 . .
C4 C5 H5 119.1 . .
C5 C6 C1 120.4(4) . .
C5 C6 H6 119.8 . .
C1 C6 H6 119.8 . .
C8 C7 C12 119.1(6) . .
C8 C7 N1 120.9(5) . .
C12 C7 N1 120.0(5) . .
C7 C8 C9 120.2(7) . .
C7 C8 H8 119.9 . .
C9 C8 H8 119.9 . .
C10 C9 C8 119.4(8) . .
C10 C9 H9 120.3 . .
C8 C9 H9 120.3 . .
C11 C10 C9 121.3(8) . .
C11 C10 H10 119.3 . .
C9 C10 H10 119.3 . .
C10 C11 C12 120.3(9) . .
C10 C11 H11 119.9 . .
C12 C11 H11 119.9 . .
C11 C12 C7 119.7(8) . .
C11 C12 H12 120.2 . .
C7 C12 H12 120.2 . .
C18 C13 C14 119.6(5) . .
C18 C13 N1 119.2(5) . .
C14 C13 N1 121.2(4) . .
C15 C14 C13 120.5(5) . .
C15 C14 H14 119.8 . .
C13 C14 H14 119.8 . .
C14 C15 C16 120.2(6) . .
C14 C15 H15 119.9 . .
C16 C15 H15 119.9 . .
C17 C16 C15 119.4(5) . .
C17 C16 H16 120.3 . .
C15 C16 H16 120.3 . .
C16 C17 C18 121.3(6) . .
C16 C17 H17 119.4 . .
C18 C17 H17 119.4 . .
C13 C18 C17 119.0(6) . .
C13 C18 H18 120.5 . .
C17 C18 H18 120.5 . .
C20 C19 C4 129.0(4) . .
C20 C19 H19 115.5 . .
C4 C19 H19 115.5 . .
C19 C20 C21 120.5(4) . .
C19 C20 C22 125.3(4) . .
C21 C20 C22 114.2(3) . .
O2 C21 O1 125.7(4) . .
O2 C21 C20 119.3(4) . .
O1 C21 C20 114.9(4) . .
O4 C22 O3 126.6(4) . .
O4 C22 C20 119.3(4) . .
O3 C22 C20 114.2(4) . .
O5 C23 C24 125.1(4) . .
O5 C23 C28 113.1(4) . .
C24 C23 C28 121.8(4) . .
C23 C24 C25 118.6(4) . .
C23 C24 H24 120.7 . .
C25 C24 H24 120.7 . .
C26 C25 C24 119.5(5) . .
C26 C25 H25 120.3 . .
C24 C25 H25 120.3 . .
C27 C26 C25 121.6(4) . .
C27 C26 H26 119.2 . .
C25 C26 H26 119.2 . .
C26 C27 C28 119.0(5) . .
C26 C27 H27 120.5 . .
C28 C27 H27 120.5 . .
O6 C28 C27 124.6(4) . .
O6 C28 C23 115.9(4) . .
C27 C28 C23 119.5(4) . .
O7 C29 C31 109.7(4) . .
O7 C29 C30 109.9(4) . .
C31 C29 C30 113.9(5) . .
O7 C29 H29 107.7 . .
C31 C29 H29 107.7 . .
C30 C29 H29 107.7 . .
C29 C30 H30A 109.5 . .
C29 C30 H30B 109.5 . .
H30A C30 H30B 109.5 . .
C29 C30 H30C 109.5 . .
H30A C30 H30C 109.5 . .
H30B C30 H30C 109.5 . .
C29 C31 H31A 109.5 . .
C29 C31 H31B 109.5 . .
H31A C31 H31B 109.5 . .
C29 C31 H31C 109.5 . .
H31A C31 H31C 109.5 . .
H31B C31 H31C 109.5 . .
O8 C32 C33 110.0(4) . .
O8 C32 C34 109.1(4) . .
C33 C32 C34 113.5(5) . .
O8 C32 H32 108.0 . .
C33 C32 H32 108.0 . .
C34 C32 H32 108.0 . .
C32 C33 H33A 109.5 . .
C32 C33 H33B 109.5 . .
H33A C33 H33B 109.5 . .
C32 C33 H33C 109.5 . .
H33A C33 H33C 109.5 . .
H33B C33 H33C 109.5 . .
C32 C34 H34A 109.5 . .
C32 C34 H34B 109.5 . .
H34A C34 H34B 109.5 . .
C32 C34 H34C 109.5 . .
H34A C34 H34C 109.5 . .
H34B C34 H34C 109.5 . .
C37 C35 O10 115.8(8) . .
C37 C35 C36 117.4(8) . .
O10 C35 C36 110.5(7) . .
C37 C35 H35 103.7 . .
O10 C35 H35 103.7 . .
C36 C35 H35 103.7 . .
C37 C35' O10 100(3) . .
C37 C35' C36 106.5(15) . .
O10 C35' C36 100(3) . .
C37 C35' H35' 116.1 . .
O10 C35' H35' 116.1 . .
C36 C35' H35' 116.1 . .
C35 C36 H36A 109.5 . .
C35 C36 H36B 109.5 . .
H36A C36 H36B 109.5 . .
C35 C36 H36C 109.5 . .
H36A C36 H36C 109.5 . .
H36B C36 H36C 109.5 . .
C35 C37 H37A 109.5 . .
C35 C37 H37B 109.5 . .
H37A C37 H37B 109.5 . .
C35 C37 H37C 109.5 . .
H37A C37 H37C 109.5 . .
H37B C37 H37C 109.5 . .
O11 C38 C40 109.7(4) . .
O11 C38 C39 108.2(4) . .
C40 C38 C39 113.2(5) . .
O11 C38 H38 108.6 . .
C40 C38 H38 108.6 . .
C39 C38 H38 108.6 . .
C38 C39 H39A 109.5 . .
C38 C39 H39B 109.5 . .
H39A C39 H39B 109.5 . .
C38 C39 H39C 109.5 . .
H39A C39 H39C 109.5 . .
H39B C39 H39C 109.5 . .
C38 C40 H40A 109.5 . .
C38 C40 H40B 109.5 . .
H40A C40 H40B 109.5 . .
C38 C40 H40C 109.5 . .
H40A C40 H40C 109.5 . .
H40B C40 H40C 109.5 . .
O12 C41 C43 111.0(4) . .
O12 C41 C42 108.6(4) . .
C43 C41 C42 115.3(5) . .
O12 C41 H41 107.2 . .
C43 C41 H41 107.2 . .
C42 C41 H41 107.2 . .
C41 C42 H42A 109.5 . .
C41 C42 H42B 109.5 . .
H42A C42 H42B 109.5 . .
C41 C42 H42C 109.5 . .
H42A C42 H42C 109.5 . .
H42B C42 H42C 109.5 . .
C41 C43 H43A 109.5 . .
C41 C43 H43B 109.5 . .
H43A C43 H43B 109.5 . .
C41 C43 H43C 109.5 . .
H43A C43 H43C 109.5 . .
H43B C43 H43C 109.5 . .
C46 C44 C45 124.8(15) . .
C45' C44 O13 111.4(10) . .
C46 C44 O13 113.9(10) . .
C45 C44 O13 106.2(12) . .
C45' C44 C46' 103.8(15) . .
O13 C44 C46' 108.5(13) . .
C46 C44 H44 103.1 . .
C45 C44 H44 103.1 . .
O13 C44 H44 103.1 . .
C44 C45 H45A 109.5 . .
C44 C45 H45B 109.5 . .
H45A C45 H45B 109.5 . .
C44 C45 H45C 109.5 . .
H45A C45 H45C 109.5 . .
H45B C45 H45C 109.5 . .
C44 C46 H46A 109.5 . .
C44 C46 H46B 109.5 . .
H46A C46 H46B 109.5 . .
C44 C46 H46C 109.5 . .
H46A C46 H46C 109.5 . .
H46B C46 H46C 109.5 . .
C44 C45' H45D 109.5 . .
C44 C45' H45E 109.5 . .
H45D C45' H45E 109.5 . .
C44 C45' H45F 109.5 . .
H45D C45' H45F 109.5 . .
H45E C45' H45F 109.5 . .
C44 C46' H46D 109.5 . .
C44 C46' H46E 109.5 . .
H46D C46' H46E 109.5 . .
C44 C46' H46F 109.5 . .
H46D C46' H46F 109.5 . .
H46E C46' H46F 109.5 . .
C49 C47 O18 110.5(10) . .
C49 C47 C48 116.6(11) . .
O18 C47 C48 109.1(7) . .
C49 C47 H47 106.7 . .
O18 C47 H47 106.7 . .
C48 C47 H47 106.7 . .
C47 C48 H48A 109.5 . .
C47 C48 H48B 109.5 . .
H48A C48 H48B 109.5 . .
C47 C48 H48C 109.5 . .
H48A C48 H48C 109.5 . .
H48B C48 H48C 109.5 . .
C47 C49 H49A 109.5 . .
C47 C49 H49B 109.5 . .
H49A C49 H49B 109.5 . .
C47 C49 H49C 109.5 . .
H49A C49 H49C 109.5 . .
H49B C49 H49C 109.5 . .
C51 C50 O21 116.0(8) . .
C51 C50 C52 123.5(8) . .
O21 C50 C52 110.3(7) . .
C51 C50 H50 100.7 . .
O21 C50 H50 100.7 . .
C52 C50 H50 100.7 . .
C50 C51 H51A 109.5 . .
C50 C51 H51B 109.5 . .
H51A C51 H51B 109.5 . .
C50 C51 H51C 109.5 . .
H51A C51 H51C 109.5 . .
H51B C51 H51C 109.5 . .
C50 C52 H52A 109.5 . .
C50 C52 H52B 109.5 . .
H52A C52 H52B 109.5 . .
C50 C52 H52C 109.5 . .
H52A C52 H52C 109.5 . .
H52B C52 H52C 109.5 . .
O23 C53 C55 111.6(5) . .
O23 C53 C54 109.7(5) . .
C55 C53 C54 118.4(6) . .
O23 C53 H53 105.4 . .
C55 C53 H53 105.4 . .
C54 C53 H53 105.4 . .
C53 C54 H54A 109.5 . .
C53 C54 H54B 109.5 . .
H54A C54 H54B 109.5 . .
C53 C54 H54C 109.5 . .
H54A C54 H54C 109.5 . .
H54B C54 H54C 109.5 . .
C53 C55 H55A 109.5 . .
C53 C55 H55B 109.5 . .
H55A C55 H55B 109.5 . .
C53 C55 H55C 109.5 . .
H55A C55 H55C 109.5 . .
H55B C55 H55C 109.5 . .
C58 C56 O24 111.7(6) . .
C58 C56 C57 122.3(7) . .
O24 C56 C57 112.2(5) . .
C58 C56 H56 102.5 . .
O24 C56 H56 102.5 . .
C57 C56 H56 102.5 . .
C56 C57 H57A 109.5 . .
C56 C57 H57B 109.5 . .
H57A C57 H57B 109.5 . .
C56 C57 H57C 109.5 . .
H57A C57 H57C 109.5 . .
H57B C57 H57C 109.5 . .
C56 C58 H58A 109.5 . .
C56 C58 H58B 109.5 . .
H58A C58 H58B 109.5 . .
C56 C58 H58C 109.5 . .
H58A C58 H58C 109.5 . .
H58B C58 H58C 109.5 . .
O25 C59 C60 109.2(5) . .
O25 C59 C61 108.3(5) . .
C60 C59 C61 112.5(6) . .
O25 C59 H59 108.9 . .
C60 C59 H59 108.9 . .
C61 C59 H59 108.9 . .
C59 C60 H60A 109.5 . .
C59 C60 H60B 109.5 . .
H60A C60 H60B 109.5 . .
C59 C60 H60C 109.5 . .
H60A C60 H60C 109.5 . .
H60B C60 H60C 109.5 . .
C59 C61 H61A 109.5 . .
C59 C61 H61B 109.5 . .
H61A C61 H61B 109.5 . .
C59 C61 H61C 109.5 . .
H61A C61 H61C 109.5 . .
H61B C61 H61C 109.5 . .
O27 C62 C63 121.6(9) . .
O27 C62 C64 113.3(8) . .
C63 C62 C64 124.5(10) . .
O27 C62 H62 92.5 . .
C63 C62 H62 92.5 . .
C64 C62 H62 92.5 . .
C62 C63 H63A 109.5 . .
C62 C63 H63B 109.5 . .
H63A C63 H63B 109.5 . .
C62 C63 H63C 109.5 . .
H63A C63 H63C 109.5 . .
H63B C63 H63C 109.5 . .
C62 C64 H64A 109.5 . .
C62 C64 H64B 109.5 . .
H64A C64 H64B 109.5 . .
C62 C64 H64C 109.5 . .
H64A C64 H64C 109.5 . .
H64B C64 H64C 109.5 . .
C67 C65 C66 126.9(18) . .
C67 C65 O28 109.0(18) . .
C66 C65 O28 107.1(15) . .
C67 C65 H65 103.9 . .
C66 C65 H65 103.9 . .
O28 C65 H65 103.9 . .
C65 C67 H67A 109.5 . .
C65 C67 H67B 109.5 . .
H67A C67 H67B 109.5 . .
C65 C67 H67C 109.5 . .
H67A C67 H67C 109.5 . .
H67B C67 H67C 109.5 . .
C66 C65' C67' 121(2) . .
C66 C65' O28 109.3(15) . .
C67' C65' O28 117(2) . .
C66 C65' H65' 101.9 . .
C67' C65' H65' 101.9 . .
O28 C65' H65' 101.9 . .
C65' C67' H67D 109.5 . .
C65' C67' H67E 109.5 . .
H67D C67' H67E 109.5 . .
C65' C67' H67F 109.5 . .
H67D C67' H67F 109.5 . .
H67E C67' H67F 109.5 . .
C65 C66 H66A 109.5 . .
C65 C66 H66B 109.5 . .
H66A C66 H66B 109.5 . .
C65 C66 H66C 109.5 . .
H66A C66 H66C 109.5 . .
H66B C66 H66C 109.5 . .
O29 C68 C69 112.3(6) . .
O29 C68 C70 108.1(6) . .
C69 C68 C70 112.2(7) . .
O29 C68 H68 108.0 . .
C69 C68 H68 108.0 . .
C70 C68 H68 108.0 . .
C68 C69 H69A 109.5 . .
C68 C69 H69B 109.5 . .
H69A C69 H69B 109.5 . .
C68 C69 H69C 109.5 . .
H69A C69 H69C 109.5 . .
H69B C69 H69C 109.5 . .
C68 C70 H70A 109.5 . .
C68 C70 H70B 109.5 . .
H70A C70 H70B 109.5 . .
C68 C70 H70C 109.5 . .
H70A C70 H70C 109.5 . .
H70B C70 H70C 109.5 . .
C73 C71 O30 108.8(17) . .
C73 C71 C72 118.8(18) . .
O30 C71 C72 108.3(13) . .
C73 C71 H71 106.8 . .
O30 C71 H71 106.8 . .
C72 C71 H71 106.8 . .
C71 C72 H72A 109.5 . .
C71 C72 H72B 109.5 . .
H72A C72 H72B 109.5 . .
C71 C72 H72C 109.5 . .
H72A C72 H72C 109.5 . .
H72B C72 H72C 109.5 . .
C71 C73 H73A 109.5 . .
C71 C73 H73B 109.5 . .
H73A C73 H73B 109.5 . .
C71 C73 H73C 109.5 . .
H73A C73 H73C 109.5 . .
H73B C73 H73C 109.5 . .

loop_
_geom_bond_atom_site_label_1
_geom_bond_atom_site_label_2
_geom_bond_distance
_geom_bond_site_symmetry_2
Ti1 O7 1.764(3) .
Ti1 O8 1.907(3) .
Ti1 O5 1.953(3) .
Ti1 O9 1.978(3) .
Ti1 O1 2.024(3) .
Ti1 O3 2.067(3) 2_576
Ti1 Ti3 3.0809(11) .
Ti1 Ti2 3.0913(11) .
Ti2 O10 1.770(3) .
Ti2 O11 1.807(3) .
Ti2 O9 1.995(3) .
Ti2 O12 2.001(3) .
Ti2 O2 2.099(3) .
Ti2 O8 2.144(3) .
Ti2 Ti3 3.0984(12) .
Ti3 O13 1.769(3) .
Ti3 O9 1.900(3) .
Ti3 O6 1.909(3) .
Ti3 O12 2.005(3) .
Ti3 O4 2.087(3) 2_576
Ti3 O5 2.136(3) .
Ti4 O18 1.766(3) .
Ti4 O16 1.878(4) .
Ti4 O17 1.893(3) .
Ti4 O14 1.959(3) 2_677
Ti4 O15 1.977(3) .
Ti4 Ti5 2.9698(13) .
Ti4 Ti8 2.9724(13) 2_677
Ti4 Ti6 3.0450(13) 2_677
Ti5 O21 1.760(4) .
Ti5 O15 1.886(3) .
Ti5 O19 1.888(3) .
Ti5 O20 1.953(3) .
Ti5 O17 1.967(3) .
Ti5 Ti8 2.9128(13) .
Ti5 Ti9 3.1416(14) .
Ti6 O25 1.772(3) .
Ti6 O22 1.940(3) .
Ti6 O14 1.983(3) .
Ti6 O24 1.990(4) .
Ti6 O23 1.991(3) .
Ti6 O15 2.001(3) 2_677
Ti6 Ti9 3.0803(13) .
Ti6 Ti7 3.0849(13) .
Ti7 O27 1.786(4) .
Ti7 O26 1.872(3) .
Ti7 O22 1.993(3) .
Ti7 O16 2.004(3) .
Ti7 O24 2.015(3) .
Ti7 O19 2.090(3) 2_677
Ti7 Ti9 2.9136(14) .
Ti7 Ti8 3.1234(13) 2_677
Ti8 O28 1.763(4) .
Ti8 O20 1.859(3) .
Ti8 O14 1.919(3) .
Ti8 O19 1.941(3) .
Ti8 O16 1.992(3) 2_677
Ti9 O29 1.792(3) .
Ti9 O26 1.840(4) .
Ti9 O22 1.983(3) .
Ti9 O23 2.010(3) .
Ti9 O17 2.015(3) .
Ti9 O20 2.128(4) .
O1 C21 1.269(5) .
O2 C21 1.250(5) .
O3 C22 1.262(5) .
O4 C22 1.256(5) .
O5 C23 1.359(5) .
O6 C28 1.349(5) .
O7 C29 1.426(5) .
O8 C32 1.450(5) .
O10 C35 1.372(8) .
O10 C35' 1.53(6) .
O11 C38 1.420(5) .
O12 C41 1.451(5) .
O13 C44 1.395(8) .
O18 C47 1.394(8) .
O21 C50 1.405(8) .
O23 C53 1.440(6) .
O24 C56 1.446(7) .
O25 C59 1.430(6) .
O27 C62 1.355(9) .
O28 C65' 1.42(2) .
O28 C65 1.47(2) .
O29 C68 1.406(7) .
O30 C71 1.399(12) .
O30 H30 0.8200 .
N1 C1 1.402(5) .
N1 C7 1.413(7) .
N1 C13 1.429(6) .
C1 C2 1.381(6) .
C1 C6 1.409(6) .
C2 C3 1.379(6) .
C2 H2 0.9300 .
C3 C4 1.388(6) .
C3 H3 0.9300 .
C4 C5 1.399(6) .
C4 C19 1.459(6) .
C5 C6 1.371(6) .
C5 H5 0.9300 .
C6 H6 0.9300 .
C7 C8 1.374(8) .
C7 C12 1.391(9) .
C8 C9 1.384(10) .
C8 H8 0.9300 .
C9 C10 1.364(13) .
C9 H9 0.9300 .
C10 C11 1.341(13) .
C10 H10 0.9300 .
C11 C12 1.378(10) .
C11 H11 0.9300 .
C12 H12 0.9300 .
C13 C18 1.382(7) .
C13 C14 1.377(7) .
C14 C15 1.362(7) .
C14 H14 0.9300 .
C15 C16 1.386(8) .
C15 H15 0.9300 .
C16 C17 1.352(9) .
C16 H16 0.9300 .
C17 C18 1.383(8) .
C17 H17 0.9300 .
C18 H18 0.9300 .
C19 C20 1.338(6) .
C19 H19 0.9300 .
C20 C21 1.489(6) .
C20 C22 1.511(6) .
C23 C24 1.373(6) .
C23 C28 1.391(6) .
C24 C25 1.396(6) .
C24 H24 0.9300 .
C25 C26 1.388(7) .
C25 H25 0.9300 .
C26 C27 1.376(7) .
C26 H26 0.9300 .
C27 C28 1.383(6) .
C27 H27 0.9300 .
C29 C31 1.495(7) .
C29 C30 1.499(7) .
C29 H29 0.9800 .
C30 H30A 0.9600 .
C30 H30B 0.9600 .
C30 H30C 0.9600 .
C31 H31A 0.9600 .
C31 H31B 0.9600 .
C31 H31C 0.9600 .
C32 C33 1.501(6) .
C32 C34 1.508(7) .
C32 H32 0.9800 .
C33 H33A 0.9600 .
C33 H33B 0.9600 .
C33 H33C 0.9600 .
C34 H34A 0.9600 .
C34 H34B 0.9600 .
C34 H34C 0.9600 .
C35 C37 1.373(11) .
C35 C36 1.490(10) .
C35 H35 0.9800 .
C35' C37 1.508(19) .
C35' C36 1.546(18) .
C35' H35' 0.9800 .
C36 H36A 0.9600 .
C36 H36B 0.9600 .
C36 H36C 0.9600 .
C37 H37A 0.9600 .
C37 H37B 0.9600 .
C37 H37C 0.9600 .
C38 C40 1.482(8) .
C38 C39 1.512(7) .
C38 H38 0.9800 .
C39 H39A 0.9600 .
C39 H39B 0.9600 .
C39 H39C 0.9600 .
C40 H40A 0.9600 .
C40 H40B 0.9600 .
C40 H40C 0.9600 .
C41 C43 1.474(7) .
C41 C42 1.496(8) .
C41 H41 0.9800 .
C42 H42A 0.9600 .
C42 H42B 0.9600 .
C42 H42C 0.9600 .
C43 H43A 0.9600 .
C43 H43B 0.9600 .
C43 H43C 0.9600 .
C44 C45' 1.579(12) .
C44 C46 1.433(14) .
C44 C45 1.440(16) .
C44 C46' 1.48(3) .
C44 H44 0.9800 .
C45 H45A 0.9600 .
C45 H45B 0.9600 .
C45 H45C 0.9600 .
C46 H46A 0.9600 .
C46 H46B 0.9600 .
C46 H46C 0.9600 .
C45' H45D 0.9600 .
C45' H45E 0.9600 .
C45' H45F 0.9600 .
C46' H46D 0.9600 .
C46' H46E 0.9600 .
C46' H46F 0.9600 .
C47 C49 1.363(14) .
C47 C48 1.494(13) .
C47 H47 0.9800 .
C48 H48A 0.9600 .
C48 H48B 0.9600 .
C48 H48C 0.9600 .
C49 H49A 0.9600 .
C49 H49B 0.9600 .
C49 H49C 0.9600 .
C50 C51 1.369(10) .
C50 C52 1.483(11) .
C50 H50 0.9800 .
C51 H51A 0.9600 .
C51 H51B 0.9600 .
C51 H51C 0.9600 .
C52 H52A 0.9600 .
C52 H52B 0.9600 .
C52 H52C 0.9600 .
C53 C55 1.465(8) .
C53 C54 1.468(9) .
C53 H53 0.9800 .
C54 H54A 0.9600 .
C54 H54B 0.9600 .
C54 H54C 0.9600 .
C55 H55A 0.9600 .
C55 H55B 0.9600 .
C55 H55C 0.9600 .
C56 C58 1.430(10) .
C56 C57 1.463(9) .
C56 H56 0.9800 .
C57 H57A 0.9600 .
C57 H57B 0.9600 .
C57 H57C 0.9600 .
C58 H58A 0.9600 .
C58 H58B 0.9600 .
C58 H58C 0.9600 .
C59 C60 1.482(9) .
C59 C61 1.505(8) .
C59 H59 0.9800 .
C60 H60A 0.9600 .
C60 H60B 0.9600 .
C60 H60C 0.9600 .
C61 H61A 0.9600 .
C61 H61B 0.9600 .
C61 H61C 0.9600 .
C62 C63 1.349(12) .
C62 C64 1.427(11) .
C62 H62 0.9800 .
C63 H63A 0.9600 .
C63 H63B 0.9600 .
C63 H63C 0.9600 .
C64 H64A 0.9600 .
C64 H64B 0.9600 .
C64 H64C 0.9600 .
C65 C67 1.481(17) .
C65 C66 1.441(15) .
C65 H65 0.9800 .
C67 H67A 0.9600 .
C67 H67B 0.9600 .
C67 H67C 0.9600 .
C65' C66 1.448(14) .
C65' C67' 1.26(3) .
C65' H65' 0.9800 .
C67' H67D 0.9600 .
C67' H67E 0.9600 .
C67' H67F 0.9600 .
C66 H66A 0.9600 .
C66 H66B 0.9600 .
C66 H66C 0.9600 .
C68 C69 1.470(10) .
C68 C70 1.495(11) .
C68 H68 0.9800 .
C69 H69A 0.9600 .
C69 H69B 0.9600 .
C69 H69C 0.9600 .
C70 H70A 0.9600 .
C70 H70B 0.9600 .
C70 H70C 0.9600 .
C71 C73 1.367(18) .
C71 C72 1.39(2) .
C71 H71 0.9800 .
C72 H72A 0.9600 .
C72 H72B 0.9600 .
C72 H72C 0.9600 .
C73 H73A 0.9600 .
C73 H73B 0.9600 .
C73 H73C 0.9600 .

loop_
_geom_torsion_atom_site_label_1
_geom_torsion_atom_site_label_2
_geom_torsion_atom_site_label_3
_geom_torsion_atom_site_label_4
_geom_torsion
_geom_torsion_site_symmetry_1
_geom_torsion_site_symmetry_4
O8 Ti1 O7 C29 144.3(7) . .
O5 Ti1 O7 C29 -121.1(7) . .
O1 Ti1 O7 C29 50.9(7) . .
O3 Ti1 O7 C29 -36.4(7) 2_576 .
Ti3 Ti1 O7 C29 -107.8(7) . .
Ti2 Ti1 O7 C29 129.9(7) . .
O11 Ti2 O10 C35 -165.1(17) . .
O9 Ti2 O10 C35 14.4(17) . .
O12 Ti2 O10 C35 90.7(17) . .
O2 Ti2 O10 C35 -68.6(17) . .
Ti1 Ti2 O10 C35 -1.6(18) . .
Ti3 Ti2 O10 C35 51.0(17) . .
O11 Ti2 O10 C35' -87.0(14) . .
O9 Ti2 O10 C35' 92.6(14) . .
O12 Ti2 O10 C35' 168.9(14) . .
O2 Ti2 O10 C35' 9.6(14) . .
Ti1 Ti2 O10 C35' 76.6(14) . .
Ti3 Ti2 O10 C35' 129.2(14) . .
O10 Ti2 O11 C38 12.3(5) . .
O9 Ti2 O11 C38 -166.3(4) . .
O12 Ti2 O11 C38 111.9(4) . .
O2 Ti2 O11 C38 -77.8(5) . .
O8 Ti2 O11 C38 -159.2(4) . .
Ti1 Ti2 O11 C38 -154.2(4) . .
Ti3 Ti2 O11 C38 124.2(4) . .
O9 Ti3 O13 C44 -135.7(9) . .
O6 Ti3 O13 C44 47.6(10) . .
O12 Ti3 O13 C44 145.1(9) . .
O4 Ti3 O13 C44 -49.9(10) 2_576 .
O5 Ti3 O13 C44 -3.3(14) . .
Ti1 Ti3 O13 C44 -119.5(9) . .
Ti2 Ti3 O13 C44 -175.3(9) . .
O21 Ti5 O15 Ti4 -114.49(18) . .
O19 Ti5 O15 Ti4 132.38(14) . .
O20 Ti5 O15 Ti4 50.8(3) . .
O17 Ti5 O15 Ti4 -7.93(13) . .
Ti8 Ti5 O15 Ti4 98.42(12) . .
Ti9 Ti5 O15 Ti4 12.96(14) . .
O21 Ti5 O15 Ti6 131.1(2) . 2_677
O19 Ti5 O15 Ti6 18.0(3) . 2_677
O20 Ti5 O15 Ti6 -63.6(3) . 2_677
O17 Ti5 O15 Ti6 -122.3(2) . 2_677
Ti8 Ti5 O15 Ti6 -16.0(3) . 2_677
Ti4 Ti5 O15 Ti6 -114.4(3) . 2_677
Ti9 Ti5 O15 Ti6 -101.4(2) . 2_677
O18 Ti4 O16 Ti8 115.08(16) . 2_677
O17 Ti4 O16 Ti8 -131.72(14) . 2_677
O14 Ti4 O16 Ti8 8.19(13) 2_677 2_677
O15 Ti4 O16 Ti8 -52.4(3) . 2_677
Ti5 Ti4 O16 Ti8 -97.75(12) . 2_677
Ti6 Ti4 O16 Ti8 -14.74(15) 2_677 2_677
O18 Ti4 O16 Ti7 -126.1(2) . .
O17 Ti4 O16 Ti7 -12.9(2) . .
O14 Ti4 O16 Ti7 127.0(2) 2_677 .
O15 Ti4 O16 Ti7 66.3(3) . .
Ti5 Ti4 O16 Ti7 21.0(3) . .
Ti8 Ti4 O16 Ti7 118.8(3) 2_677 .
Ti6 Ti4 O16 Ti7 104.0(2) 2_677 .
O18 Ti4 O17 Ti5 -114.20(17) . .
O16 Ti4 O17 Ti5 132.70(14) . .
O14 Ti4 O17 Ti5 51.2(3) 2_677 .
O15 Ti4 O17 Ti5 -7.92(13) . .
Ti8 Ti4 O17 Ti5 97.73(13) 2_677 .
Ti6 Ti4 O17 Ti5 15.15(15) 2_677 .
O18 Ti4 O17 Ti9 125.0(2) . .
O16 Ti4 O17 Ti9 11.9(2) . .
O14 Ti4 O17 Ti9 -69.7(3) 2_677 .
O15 Ti4 O17 Ti9 -128.8(2) . .
Ti5 Ti4 O17 Ti9 -120.8(3) . .
Ti8 Ti4 O17 Ti9 -23.1(3) 2_677 .
Ti6 Ti4 O17 Ti9 -105.7(2) 2_677 .
O16 Ti4 O18 C47 40.8(11) . .
O17 Ti4 O18 C47 -63.2(11) . .
O14 Ti4 O18 C47 126.7(11) 2_677 .
O15 Ti4 O18 C47 -147.6(11) . .
Ti5 Ti4 O18 C47 -106.7(11) . .
Ti8 Ti4 O18 C47 84.9(11) 2_677 .
Ti6 Ti4 O18 C47 169.2(11) 2_677 .
O21 Ti5 O19 Ti8 114.36(18) . .
O15 Ti5 O19 Ti8 -134.51(15) . .
O20 Ti5 O19 Ti8 6.71(14) . .
O17 Ti5 O19 Ti8 -53.8(3) . .
Ti4 Ti5 O19 Ti8 -99.94(13) . .
Ti9 Ti5 O19 Ti8 -17.20(16) . .
O21 Ti5 O19 Ti7 -129.1(3) . 2_677
O15 Ti5 O19 Ti7 -17.9(3) . 2_677
O20 Ti5 O19 Ti7 123.3(3) . 2_677
O17 Ti5 O19 Ti7 62.7(4) . 2_677
Ti8 Ti5 O19 Ti7 116.6(3) . 2_677
Ti4 Ti5 O19 Ti7 16.6(3) . 2_677
Ti9 Ti5 O19 Ti7 99.4(2) . 2_677
O28 Ti8 O20 Ti5 113.47(18) . .
O14 Ti8 O20 Ti5 -133.47(14) . .
O19 Ti8 O20 Ti5 6.81(14) . .
O16 Ti8 O20 Ti5 -53.5(3) 2_677 .
Ti4 Ti8 O20 Ti5 -99.47(13) 2_677 .
Ti7 Ti8 O20 Ti5 -16.36(17) 2_677 .
O28 Ti8 O20 Ti9 -131.0(2) . .
O14 Ti8 O20 Ti9 -18.0(2) . .
O19 Ti8 O20 Ti9 122.3(2) . .
O16 Ti8 O20 Ti9 62.0(3) 2_677 .
Ti5 Ti8 O20 Ti9 115.5(3) . .
Ti4 Ti8 O20 Ti9 16.0(3) 2_677 .
Ti7 Ti8 O20 Ti9 99.1(2) 2_677 .
O15 Ti5 O21 C50 9.7(12) . .
O19 Ti5 O21 C50 113.4(12) . .
O20 Ti5 O21 C50 -160.6(12) . .
O17 Ti5 O21 C50 -74.5(12) . .
Ti8 Ti5 O21 C50 157.6(12) . .
Ti4 Ti5 O21 C50 -33.2(12) . .
Ti9 Ti5 O21 C50 -115.5(12) . .
O14 Ti6 O25 C59 -25.7(15) . .
O24 Ti6 O25 C59 146.7(15) . .
O23 Ti6 O25 C59 -119.2(15) . .
O15 Ti6 O25 C59 53.9(15) 2_677 .
Ti4 Ti6 O25 C59 13.7(15) 2_677 .
Ti9 Ti6 O25 C59 -122.0(15) . .
Ti7 Ti6 O25 C59 150.1(14) . .
O29 Ti9 O26 Ti7 179.20(16) . .
O22 Ti9 O26 Ti7 -4.06(15) . .
O23 Ti9 O26 Ti7 -79.77(17) . .
O17 Ti9 O26 Ti7 81.87(16) . .
O20 Ti9 O26 Ti7 28.4(5) . .
Ti6 Ti9 O26 Ti7 -41.02(13) . .
Ti5 Ti9 O26 Ti7 70.13(18) . .
O27 Ti7 O26 Ti9 -179.98(17) . .
O22 Ti7 O26 Ti9 4.05(15) . .
O16 Ti7 O26 Ti9 -82.54(16) . .
O24 Ti7 O26 Ti9 79.53(17) . .
O19 Ti7 O26 Ti9 -26.6(5) 2_677 .
Ti6 Ti7 O26 Ti9 40.95(13) . .
Ti8 Ti7 O26 Ti9 -69.94(19) 2_677 .
O26 Ti7 O27 C62 94(3) . .
O16 Ti7 O27 C62 -1(3) . .
O24 Ti7 O27 C62 -166(3) . .
O19 Ti7 O27 C62 -77(3) 2_677 .
Ti9 Ti7 O27 C62 94(3) . .
Ti6 Ti7 O27 C62 -165(3) . .
Ti8 Ti7 O27 C62 -40(3) 2_677 .
O20 Ti8 O28 C65' 4(3) . .
O14 Ti8 O28 C65' -101(3) . .
O19 Ti8 O28 C65' 90(3) . .
O16 Ti8 O28 C65' 175(3) 2_677 .
Ti5 Ti8 O28 C65' 48(3) . .
Ti4 Ti8 O28 C65' -144(3) 2_677 .
Ti7 Ti8 O28 C65' 134(3) 2_677 .
O20 Ti8 O28 C65 -56(3) . .
O14 Ti8 O28 C65 -161(3) . .
O19 Ti8 O28 C65 30(3) . .
O16 Ti8 O28 C65 115(3) 2_677 .
Ti5 Ti8 O28 C65 -12(3) . .
Ti4 Ti8 O28 C65 156(3) 2_677 .
Ti7 Ti8 O28 C65 74(3) 2_677 .
O26 Ti9 O29 C68 -131.4(9) . .
O23 Ti9 O29 C68 128.2(9) . .
O17 Ti9 O29 C68 -35.6(9) . .
O20 Ti9 O29 C68 39.6(9) . .
Ti7 Ti9 O29 C68 -130.6(9) . .
Ti6 Ti9 O29 C68 123.3(9) . .
Ti5 Ti9 O29 C68 1.9(9) . .
C7 N1 C1 C2 -26.5(7) . .
C13 N1 C1 C2 147.4(5) . .
C7 N1 C1 C6 155.8(5) . .
C13 N1 C1 C6 -30.4(7) . .
N1 C1 C2 C3 -178.3(4) . .
C6 C1 C2 C3 -0.5(7) . .
C1 C2 C3 C4 0.1(7) . .
C2 C3 C4 C5 0.0(7) . .
C2 C3 C4 C19 177.5(4) . .
C3 C4 C5 C6 0.3(7) . .
C19 C4 C5 C6 -177.1(4) . .
C4 C5 C6 C1 -0.7(7) . .
C2 C1 C6 C5 0.8(7) . .
N1 C1 C6 C5 178.6(4) . .
C1 N1 C7 C8 123.4(5) . .
C13 N1 C7 C8 -50.7(7) . .
C1 N1 C7 C12 -56.7(7) . .
C13 N1 C7 C12 129.3(6) . .
C12 C7 C8 C9 0.3(9) . .
N1 C7 C8 C9 -179.8(5) . .
C7 C8 C9 C10 -1.5(11) . .
C8 C9 C10 C11 2.5(13) . .
C9 C10 C11 C12 -2.3(15) . .
C10 C11 C12 C7 1.0(13) . .
C8 C7 C12 C11 0.0(10) . .
N1 C7 C12 C11 -180.0(6) . .
C1 N1 C13 C18 138.5(5) . .
C7 N1 C13 C18 -47.6(7) . .
C1 N1 C13 C14 -42.1(7) . .
C7 N1 C13 C14 131.8(5) . .
C18 C13 C14 C15 0.7(8) . .
N1 C13 C14 C15 -178.7(5) . .
C13 C14 C15 C16 0.4(8) . .
C14 C15 C16 C17 -0.5(9) . .
C15 C16 C17 C18 -0.6(9) . .
C14 C13 C18 C17 -1.8(8) . .
N1 C13 C18 C17 177.7(5) . .
C16 C17 C18 C13 1.7(9) . .
C3 C4 C19 C20 153.1(5) . .
C5 C4 C19 C20 -29.5(7) . .
C4 C19 C20 C21 177.1(4) . .
C4 C19 C20 C22 -0.7(8) . .
Ti2 O2 C21 O1 24.3(6) . .
Ti2 O2 C21 C20 -156.2(3) . .
Ti1 O1 C21 O2 -11.1(6) . .
Ti1 O1 C21 C20 169.3(3) . .
C19 C20 C21 O2 -34.1(6) . .
C22 C20 C21 O2 144.0(4) . .
C19 C20 C21 O1 145.5(4) . .
C22 C20 C21 O1 -36.4(5) . .
Ti3 O4 C22 O3 4.1(6) 2_576 .
Ti3 O4 C22 C20 -176.5(2) 2_576 .
Ti1 O3 C22 O4 -0.2(6) 2_576 .
Ti1 O3 C22 C20 -179.5(2) 2_576 .
C19 C20 C22 O4 -61.1(6) . .
C21 C20 C22 O4 121.0(4) . .
C19 C20 C22 O3 118.3(5) . .
C21 C20 C22 O3 -59.6(5) . .
Ti1 O5 C23 C24 4.8(8) . .
Ti3 O5 C23 C24 -179.6(3) . .
Ti1 O5 C23 C28 -176.7(4) . .
Ti3 O5 C23 C28 -1.1(4) . .
O5 C23 C24 C25 179.1(4) . .
C28 C23 C24 C25 0.7(7) . .
C23 C24 C25 C26 0.4(7) . .
C24 C25 C26 C27 -1.3(8) . .
C25 C26 C27 C28 0.9(7) . .
Ti3 O6 C28 C27 -178.7(3) . .
Ti3 O6 C28 C23 2.2(5) . .
C26 C27 C28 O6 -178.8(4) . .
C26 C27 C28 C23 0.3(7) . .
O5 C23 C28 O6 -0.5(5) . .
C24 C23 C28 O6 178.0(4) . .
O5 C23 C28 C27 -179.7(4) . .
C24 C23 C28 C27 -1.1(7) . .
Ti1 O7 C29 C31 -61.8(9) . .
Ti1 O7 C29 C30 172.3(5) . .
Ti1 O8 C32 C33 52.3(6) . .
Ti2 O8 C32 C33 -136.1(3) . .
Ti1 O8 C32 C34 -72.8(5) . .
Ti2 O8 C32 C34 98.8(4) . .
Ti2 O10 C35 C37 38(3) . .
Ti2 O10 C35 C36 174.6(9) . .
Ti2 O10 C35' C37 -91.9(19) . .
Ti2 O10 C35' C36 159.3(6) . .
Ti2 O11 C38 C40 84.0(6) . .
Ti2 O11 C38 C39 -152.1(4) . .
Ti2 O12 C41 C43 -48.5(6) . .
Ti3 O12 C41 C43 115.6(4) . .
Ti2 O12 C41 C42 79.2(5) . .
Ti3 O12 C41 C42 -116.7(4) . .
Ti3 O13 C44 C45' 165.8(13) . .
Ti3 O13 C44 C46 -20.2(19) . .
Ti3 O13 C44 C45 -161.3(14) . .
Ti3 O13 C44 C46' -80(2) . .
Ti4 O18 C47 C49 -104.3(12) . .
Ti4 O18 C47 C48 25.0(17) . .
Ti5 O21 C50 C51 179.3(8) . .
Ti5 O21 C50 C52 32.7(18) . .
Ti6 O23 C53 C55 -121.7(5) . .
Ti9 O23 C53 C55 57.9(7) . .
Ti6 O23 C53 C54 105.1(5) . .
Ti9 O23 C53 C54 -75.3(6) . .
Ti6 O24 C56 C58 -101.3(7) . .
Ti7 O24 C56 C58 75.6(8) . .
Ti6 O24 C56 C57 117.0(6) . .
Ti7 O24 C56 C57 -66.0(8) . .
Ti6 O25 C59 C60 -72.1(17) . .
Ti6 O25 C59 C61 50.7(17) . .
Ti7 O27 C62 C63 164.1(18) . .
Ti7 O27 C62 C64 -24(3) . .
Ti8 O28 C65 C67 38(3) . .
Ti8 O28 C65 C66 177.9(7) . .
Ti8 O28 C65' C66 173.9(6) . .
Ti8 O28 C65' C67' -43(5) . .
Ti9 O29 C68 C69 -160.8(7) . .
Ti9 O29 C68 C70 74.8(11) . .
